data_7119764
loop_
_publ_author_name
'Yogendra, S.'
'Hennersdorf, F.'
'Bauz\'a, A'
'Frontera, A.'
'Fischer, R.'
'Weigand, J. J.'

_publ_section_title
;
 Carbodiphosphorane mediated synthesis of a triflyloxyphosphonium dication
 and its reactivity towards nucleophiles.
;
_journal_issue 20
_journal_name_full 'Chemical communications (Cambridge, England)'
_journal_page_first 2954
_journal_page_last 2957
_journal_paper_doi 10.1039/c7cc00982h
_journal_volume 53
_journal_year 2017
_chemical_formula_moiety 'C49 H41 O P3, 2(C6 H5 F), 2(C F3 O3 S)'
_chemical_formula_sum 'C63 H51 F8 O7 P3 S2'
_chemical_formula_weight 1229.06
_space_group_crystal_system monoclinic
_space_group_IT_number 14
_space_group_name_Hall '-P 2yn'
_space_group_name_H-M_alt 'P 1 21/n 1'
_symmetry_space_group_name_Hall '-P 2yn'
_symmetry_space_group_name_H-M 'P 1 21/n 1'
_atom_sites_solution_hydrogens mixed
_audit_creation_date 2016-08-29
_audit_creation_method
;
Olex2 1.2
(compiled 2015.09.30 svn.r3233 for OlexSys, GUI svn.r5103)
;
_audit_update_record
;
2016-11-15 deposited with the CCDC.
2017-02-10 downloaded from the CCDC.
;
_cell_angle_alpha 90
_cell_angle_beta 100.4701(4)
_cell_angle_gamma 90
_cell_formula_units_Z 8
_cell_length_a 19.27568(7)
_cell_length_b 19.40125(7)
_cell_length_c 30.87590(13)
_cell_measurement_reflns_used 75292
_cell_measurement_temperature 100.0(2)
_cell_measurement_theta_max 76.4040
_cell_measurement_theta_min 2.6980
_cell_volume 11354.48(8)
_computing_cell_refinement 'CrysAlisPro 1.171.38.43 (Rigaku OD, 2015)'
_computing_data_collection 'CrysAlisPro 1.171.38.43 (Rigaku OD, 2015)'
_computing_data_reduction 'CrysAlisPro 1.171.38.43 (Rigaku OD, 2015)'
_computing_molecular_graphics 'Olex2 (Dolomanov et al., 2009)'
_computing_publication_material 'Olex2 (Dolomanov et al., 2009)'
_computing_structure_refinement 'ShelXL (Sheldrick, 2015)'
_computing_structure_solution 'ShelXT (Sheldrick, 2015)'
_diffrn_ambient_environment N~2~
_diffrn_ambient_temperature 100.0(2)
_diffrn_detector 'CCD plate'
_diffrn_detector_area_resol_mean 5.2850
_diffrn_detector_type AtlasS2
_diffrn_measured_fraction_theta_full 1.000
_diffrn_measured_fraction_theta_max 0.993
_diffrn_measurement_details
;
List of Runs (angles in degrees, time in seconds):

  # Type    Start    End  Width  t~exp~   \w     \q     \k     \f   Frames
#--------------------------------------------------------------------------
  1  \w    -94.00  -2.00   0.50    2.50    --  -38.50 125.00  30.00  184
  2  \w   -109.00 -12.00   0.50    2.50    --  -38.50 -57.00  30.00  194
  3  \w   -111.00 -16.00   0.50    2.50    --  -38.50 -38.00 120.00  190
  4  \w     23.00  98.00   0.50    2.50    --   42.75-125.00-180.00  150
  5  \w     39.00 121.00   0.50   10.00    --  111.00-125.00-120.00  164
  6  \w     87.00 178.00   0.50   10.00    --  111.00  30.00 120.00  182
  7  \w     41.00 139.00   0.50   10.00    --  111.00 -61.00-180.00  196
  8  \w     87.00 178.00   0.50   10.00    --  111.00  45.00-150.00  182
  9  \w     36.00 135.00   0.50   10.00    --  111.00 -30.00   0.00  198
 10  \w     87.00 178.00   0.50   10.00    --  111.00  45.00 -30.00  182
 11  \w     39.00 121.00   0.50   10.00    --  111.00-125.00-180.00  164
 12  \w     39.00 121.00   0.50   10.00    --  111.00-125.00  90.00  164
 13  \w     94.00 178.00   0.50   10.00    --  111.00 125.00  90.00  168
 14  \w     41.00 139.00   0.50   10.00    --  111.00 -61.00  30.00  196
 15  \w     41.00 139.00   0.50   10.00    --  111.00 -61.00   0.00  196
 16  \w     37.00 142.00   0.50   10.00    --  111.00 -77.00 120.00  210
 17  \w     87.00 178.00   0.50   10.00    --  111.00  45.00-180.00  182
 18  \w   -109.00 -12.00   0.50    2.50    --  -38.50 -57.00 -90.00  194
 19  \w    -27.00  30.00   0.50    2.50    --   42.75 -57.00-120.00  114
;
_diffrn_measurement_device 'four-circle diffractometer'
_diffrn_measurement_device_type 'SuperNova, Dual, Cu at zero, AtlasS2'
_diffrn_measurement_method '\w scans'
_diffrn_orient_matrix_type 'CrysAlisPro convention (1999,Acta A55,543-557)'
_diffrn_orient_matrix_UB_11 -0.0539249000
_diffrn_orient_matrix_UB_12 0.0113249000
_diffrn_orient_matrix_UB_13 -0.0427596000
_diffrn_orient_matrix_UB_21 0.0608027000
_diffrn_orient_matrix_UB_22 0.0125452000
_diffrn_orient_matrix_UB_23 -0.0252750000
_diffrn_orient_matrix_UB_31 0.0019210000
_diffrn_orient_matrix_UB_32 -0.0775909000
_diffrn_orient_matrix_UB_33 -0.0102914000
_diffrn_radiation_monochromator mirror
_diffrn_radiation_probe x-ray
_diffrn_radiation_type CuK\a
_diffrn_radiation_wavelength 1.54184
_diffrn_reflns_av_R_equivalents 0.0204
_diffrn_reflns_av_unetI/netI 0.0132
_diffrn_reflns_Laue_measured_fraction_full 1.000
_diffrn_reflns_Laue_measured_fraction_max 0.993
_diffrn_reflns_limit_h_max 24
_diffrn_reflns_limit_h_min -24
_diffrn_reflns_limit_k_max 18
_diffrn_reflns_limit_k_min -24
_diffrn_reflns_limit_l_max 35
_diffrn_reflns_limit_l_min -38
_diffrn_reflns_number 122272
_diffrn_reflns_point_group_measured_fraction_full 1.000
_diffrn_reflns_point_group_measured_fraction_max 0.993
_diffrn_reflns_theta_full 67.684
_diffrn_reflns_theta_max 76.628
_diffrn_reflns_theta_min 2.514
_diffrn_source 'micro-focus sealed X-ray tube'
_diffrn_source_type 'SuperNova (Cu) X-ray Source'
_exptl_absorpt_coefficient_mu 2.352
_exptl_absorpt_correction_T_max 0.894
_exptl_absorpt_correction_T_min 0.602
_exptl_absorpt_correction_type gaussian
_exptl_absorpt_process_details
;
CrysAlisPro 1.171.38.43 (Rigaku Oxford Diffraction, 2015)
Numerical absorption correction based on gaussian integration over
            a multifaceted crystal model
Empirical absorption correction using spherical harmonics,
 implemented in SCALE3 ABSPACK scaling algorithm.
;
_exptl_crystal_colour 'clear colourless'
_exptl_crystal_colour_lustre clear
_exptl_crystal_colour_primary colourless
_exptl_crystal_density_diffrn 1.438
_exptl_crystal_description block
_exptl_crystal_F_000 5072
_exptl_crystal_size_max 0.315
_exptl_crystal_size_mid 0.192
_exptl_crystal_size_min 0.051
_refine_diff_density_max 1.164
_refine_diff_density_min -0.517
_refine_diff_density_rms 0.056
_refine_ls_extinction_method none
_refine_ls_goodness_of_fit_ref 1.028
_refine_ls_hydrogen_treatment mixed
_refine_ls_matrix_type full
_refine_ls_number_parameters 1542
_refine_ls_number_reflns 23737
_refine_ls_number_restraints 30
_refine_ls_restrained_S_all 1.031
_refine_ls_R_factor_all 0.0379
_refine_ls_R_factor_gt 0.0368
_refine_ls_shift/su_max 0.002
_refine_ls_shift/su_mean 0.000
_refine_ls_structure_factor_coef Fsqd
_refine_ls_weighting_details 'w=1/[\s^2^(Fo^2^)+(0.0596P)^2^+7.3572P] where P=(Fo^2^+2Fc^2^)/3'
_refine_ls_weighting_scheme calc
_refine_ls_wR_factor_gt 0.1034
_refine_ls_wR_factor_ref 0.1044
_reflns_Friedel_coverage 0.000
_reflns_number_gt 22830
_reflns_number_total 23737
_reflns_threshold_expression 'I > 2\s(I)'
_cod_data_source_file c7cc00982h2.cif
_cod_data_source_block 7OTf2
_cod_database_code 7119764
_chemical_oxdiff_formula 'C504 H408 F64 O56 P24 S16 '
_chemical_oxdiff_usercomment 'MY695, PhF'
_shelx_space_group_comment
;
The symmetry employed for this shelxl refinement is uniquely defined
by the following loop, which should always be used as a source of
symmetry information in preference to the above space-group names.
They are only intended as comments.
;
_reflns_odcompleteness_completeness 99.99
_reflns_odcompleteness_iscentric 1
_reflns_odcompleteness_theta 66.97
_olex2_refinement_description
;
1. Fixed Uiso
 At 1.2 times of:
  All C(H) groups
2. Restrained distances
 C57A-C52A \\sim C56A-C57A \\sim C56A-C55A \\sim C55A-C54A \\sim C54A-C53A
\\sim C53A-C52A
 with sigma of 0.01
3. Same fragment restrains
{C62C, C58C, C60C, F8C, C59C, C61C, C63C} sigma for 1-2: 0.002, 1-3: 0.002
as
{C62B, C58B, C60B, F8B, C59B, C61B, C63B}
4. Others
 Sof(H58A)=Sof(F8D)=1-FVAR(1)
 Sof(H59A)=Sof(F8A)=FVAR(1)
 Sof(C62C)=Sof(H62C)=Sof(C58C)=Sof(C60C)=Sof(H60C)=Sof(F8C)=Sof(C59C)=
 Sof(H59C)=Sof(C61C)=Sof(H61C)=Sof(C63C)=Sof(H63C)=1-FVAR(2)
 Sof(C62B)=Sof(H62B)=Sof(C58B)=Sof(C60B)=Sof(H60B)=Sof(F8B)=Sof(C59B)=
 Sof(H59B)=Sof(C61B)=Sof(H61B)=Sof(C63B)=Sof(H63B)=FVAR(2)
5.a Aromatic/amide H refined with riding coordinates:
 C3A(H3A), C4A(H4A), C5A(H5A), C6A(H6A), C7A(H7A), C9A(H9A), C10A(H10A),
 C11A(H11A), C12A(H12A), C13A(H13A), C15A(H15A), C16A(H16A), C17A(H17A),
 C18A(H18A), C19A(H19A), C21A(H21A), C22A(H22A), C23A(H23A), C24A(H24A),
 C25A(H25A), C27A(H27A), C28A(H28A), C29A(H29A), C30A(H30A), C31A(H31A),
 C33A(H33A), C34A(H34A), C35A(H35A), C36A(H36A), C37A(H37A), C39A(H39A),
 C40A(H40A), C41A(H41A), C42A(H42A), C43A(H43A), C45A(H45A), C46A(H46A),
 C47A(H47A), C48A(H48A), C49A(H49A), C58A(H58A), C59A(H59A), C60A(H60A),
 C61A(H61A), C62A(H62A), C63A(H63A), C53A(H53A), C54A(H54A), C55A(H55A),
 C56A(H56A), C57A(H57A), C62B(H62B), C60B(H60B), C59B(H59B), C61B(H61B),
 C63B(H63B), C62C(H62C), C60C(H60C), C59C(H59C), C61C(H61C), C63C(H63C),
 C3B(H3B), C4B(H4B), C5B(H5B), C6B(H6B), C7B(H7B), C9B(H9B), C10B(H10B),
 C11B(H11B), C12B(H12B), C13B(H13B), C15B(H15B), C16B(H16B), C17B(H17B),
 C18B(H18B), C19B(H19B), C21B(H21B), C22B(H22B), C23B(H23B), C24B(H24B),
 C25B(H25B), C27B(H27B), C28B(H28B), C29B(H29B), C30B(H30B), C31B(H31B),
 C33B(H33B), C34B(H34B), C35B(H35B), C36B(H36B), C37B(H37B), C39B(H39B),
 C40B(H40B), C41B(H41B), C42B(H42B), C43B(H43B), C45B(H45B), C46B(H46B),
 C47B(H47B), C48B(H48B), C49B(H49B), C53B(H53B), C54B(H54B), C55B(H55B),
 C56B(H56B), C57B(H57B)
;
_shelx_shelxl_version_number 2014/7
_olex2_submission_special_instructions 'No special instructions were received'
_oxdiff_exptl_absorpt_empirical_details
;
Empirical correction (ABSPACK) includes:
- Absorption correction using spherical harmonics
- Frame scaling
;
_oxdiff_exptl_absorpt_empirical_full_max 1.755
_oxdiff_exptl_absorpt_empirical_full_min 0.728

loop_
_space_group_symop_operation_xyz
'x, y, z'
'-x+1/2, y+1/2, -z+1/2'
'-x, -y, -z'
'x-1/2, -y-1/2, z-1/2'

loop_
_atom_site_label
_atom_site_type_symbol
_atom_site_fract_x
_atom_site_fract_y
_atom_site_fract_z
_atom_site_U_iso_or_equiv
_atom_site_adp_type
_atom_site_occupancy
_atom_site_site_symmetry_order
_atom_site_calc_flag
_atom_site_refinement_flags_posn
_atom_site_refinement_flags_occupancy
_atom_site_disorder_assembly
_atom_site_disorder_group
P1A P 0.68477(2) 0.74050(2) 0.66497(2) 0.01199(7) Uani 1 1 d . . . .
P2A P 0.76194(2) 0.64609(2) 0.61344(2) 0.01220(7) Uani 1 1 d . . . .
P3A P 0.81477(2) 0.66197(2) 0.71396(2) 0.01202(7) Uani 1 1 d . . . .
O1A O 0.61283(5) 0.70561(5) 0.64544(3) 0.01628(19) Uani 1 1 d . . . .
H1A H 0.5966(15) 0.6728(15) 0.6574(9) 0.057(8) Uiso 1 1 d . . . .
C1A C 0.75795(7) 0.68690(7) 0.66458(4) 0.0129(2) Uani 1 1 d . . . .
C2A C 0.68379(7) 0.81448(7) 0.63020(4) 0.0156(3) Uani 1 1 d . . . .
C3A C 0.74583(8) 0.84514(7) 0.62249(5) 0.0193(3) Uani 1 1 d . . . .
H3A H 0.7894 0.8271 0.6354 0.023 Uiso 1 1 calc R . . .
C4A C 0.74238(9) 0.90287(8) 0.59537(5) 0.0256(3) Uani 1 1 d . . . .
H4A H 0.7836 0.9238 0.5904 0.031 Uiso 1 1 calc R . . .
C5A C 0.67715(10) 0.92919(8) 0.57578(6) 0.0298(3) Uani 1 1 d . . . .
H5A H 0.6749 0.9669 0.5570 0.036 Uiso 1 1 calc R . . .
C6A C 0.61547(9) 0.89960(8) 0.58409(6) 0.0284(3) Uani 1 1 d . . . .
H6A H 0.5720 0.9179 0.5712 0.034 Uiso 1 1 calc R . . .
C7A C 0.61842(8) 0.84277(8) 0.61156(5) 0.0218(3) Uani 1 1 d . . . .
H7A H 0.5770 0.8235 0.6176 0.026 Uiso 1 1 calc R . . .
C8A C 0.67620(7) 0.77339(7) 0.71828(4) 0.0157(3) Uani 1 1 d . . . .
C9A C 0.62837(8) 0.74262(8) 0.74150(5) 0.0205(3) Uani 1 1 d . . . .
H9A H 0.6072 0.7009 0.7320 0.025 Uiso 1 1 calc R . . .
C10A C 0.61272(8) 0.77465(9) 0.77878(5) 0.0255(3) Uani 1 1 d . . . .
H10A H 0.5810 0.7542 0.7942 0.031 Uiso 1 1 calc R . . .
C11A C 0.64409(8) 0.83681(9) 0.79308(5) 0.0260(3) Uani 1 1 d . . . .
H11A H 0.6333 0.8580 0.8181 0.031 Uiso 1 1 calc R . . .
C12A C 0.69157(8) 0.86750(8) 0.77021(5) 0.0241(3) Uani 1 1 d . . . .
H12A H 0.7129 0.9090 0.7801 0.029 Uiso 1 1 calc R . . .
C13A C 0.70737(7) 0.83649(7) 0.73270(5) 0.0186(3) Uani 1 1 d . . . .
H13A H 0.7386 0.8576 0.7172 0.022 Uiso 1 1 calc R . . .
C14A C 0.75312(7) 0.55371(7) 0.61761(4) 0.0153(2) Uani 1 1 d . . . .
C15A C 0.69704(7) 0.52828(7) 0.63592(5) 0.0179(3) Uani 1 1 d . . . .
H15A H 0.6661 0.5587 0.6458 0.022 Uiso 1 1 calc R . . .
C16A C 0.68754(8) 0.45775(8) 0.63931(5) 0.0226(3) Uani 1 1 d . . . .
H16A H 0.6501 0.4409 0.6515 0.027 Uiso 1 1 calc R . . .
C17A C 0.73375(8) 0.41220(8) 0.62459(5) 0.0246(3) Uani 1 1 d . . . .
H17A H 0.7271 0.3649 0.6268 0.029 Uiso 1 1 calc R . . .
C18A C 0.78973(8) 0.43685(8) 0.60663(5) 0.0231(3) Uani 1 1 d . . . .
H18A H 0.8206 0.4061 0.5969 0.028 Uiso 1 1 calc R . . .
C19A C 0.79979(7) 0.50762(7) 0.60309(5) 0.0193(3) Uani 1 1 d . . . .
H19A H 0.8375 0.5242 0.5911 0.023 Uiso 1 1 calc R . . .
C20A C 0.69191(7) 0.67482(7) 0.56988(4) 0.0154(3) Uani 1 1 d . . . .
C21A C 0.62917(7) 0.63799(8) 0.55845(5) 0.0203(3) Uani 1 1 d . . . .
H21A H 0.6213 0.5988 0.5743 0.024 Uiso 1 1 calc R . . .
C22A C 0.57840(8) 0.66003(9) 0.52330(5) 0.0262(3) Uani 1 1 d . . . .
H22A H 0.5367 0.6353 0.5156 0.031 Uiso 1 1 calc R . . .
C23A C 0.58939(8) 0.71844(9) 0.49972(5) 0.0259(3) Uani 1 1 d . . . .
H23A H 0.5549 0.7331 0.4764 0.031 Uiso 1 1 calc R . . .
C24A C 0.65193(8) 0.75506(8) 0.51087(5) 0.0237(3) Uani 1 1 d . . . .
H24A H 0.6592 0.7944 0.4951 0.028 Uiso 1 1 calc R . . .
C25A C 0.70361(8) 0.73316(7) 0.54542(5) 0.0188(3) Uani 1 1 d . . . .
H25A H 0.7459 0.7572 0.5523 0.023 Uiso 1 1 calc R . . .
C26A C 0.83901(7) 0.66451(7) 0.59009(5) 0.0162(3) Uani 1 1 d . . . .
C27A C 0.89031(7) 0.71167(7) 0.60816(5) 0.0183(3) Uani 1 1 d . . . .
H27A H 0.8880 0.7329 0.6349 0.022 Uiso 1 1 calc R . . .
C28A C 0.94530(8) 0.72697(8) 0.58605(6) 0.0250(3) Uani 1 1 d . . . .
H28A H 0.9797 0.7588 0.5979 0.030 Uiso 1 1 calc R . . .
C29A C 0.94882(8) 0.69486(9) 0.54646(6) 0.0280(3) Uani 1 1 d . . . .
H29A H 0.9866 0.7039 0.5324 0.034 Uiso 1 1 calc R . . .
C30A C 0.89631(8) 0.64927(8) 0.52758(5) 0.0254(3) Uani 1 1 d . . . .
H30A H 0.8985 0.6287 0.5007 0.030 Uiso 1 1 calc R . . .
C31A C 0.84087(8) 0.63463(8) 0.54888(5) 0.0211(3) Uani 1 1 d . . . .
H31A H 0.8050 0.6051 0.5360 0.025 Uiso 1 1 calc R . . .
C32A C 0.77622(7) 0.60191(7) 0.74749(4) 0.0152(2) Uani 1 1 d . . . .
C33A C 0.70467(7) 0.58620(7) 0.73776(5) 0.0187(3) Uani 1 1 d . . . .
H33A H 0.6761 0.6072 0.7139 0.022 Uiso 1 1 calc R . . .
C34A C 0.67551(8) 0.53941(8) 0.76345(5) 0.0252(3) Uani 1 1 d . . . .
H34A H 0.6278 0.5285 0.7564 0.030 Uiso 1 1 calc R . . .
C35A C 0.71760(8) 0.50911(8) 0.79955(6) 0.0268(3) Uani 1 1 d . . . .
H35A H 0.6979 0.4785 0.8171 0.032 Uiso 1 1 calc R . . .
C36A C 0.78955(8) 0.52442(8) 0.80961(5) 0.0237(3) Uani 1 1 d . . . .
H36A H 0.8177 0.5039 0.8338 0.028 Uiso 1 1 calc R . . .
C37A C 0.81903(7) 0.57009(8) 0.78354(5) 0.0194(3) Uani 1 1 d . . . .
H37A H 0.8671 0.5796 0.7899 0.023 Uiso 1 1 calc R . . .
C38A C 0.89280(7) 0.61762(7) 0.70360(4) 0.0141(2) Uani 1 1 d . . . .
C39A C 0.95739(7) 0.65199(7) 0.70612(5) 0.0181(3) Uani 1 1 d . . . .
H39A H 0.9608 0.6987 0.7130 0.022 Uiso 1 1 calc R . . .
C40A C 1.01619(7) 0.61628(8) 0.69827(5) 0.0217(3) Uani 1 1 d . . . .
H40A H 1.0591 0.6391 0.7002 0.026 Uiso 1 1 calc R . . .
C41A C 1.01143(7) 0.54658(8) 0.68750(5) 0.0219(3) Uani 1 1 d . . . .
H41A H 1.0505 0.5234 0.6811 0.026 Uiso 1 1 calc R . . .
C42A C 0.94826(8) 0.51171(8) 0.68638(5) 0.0208(3) Uani 1 1 d . . . .
H42A H 0.9454 0.4649 0.6799 0.025 Uiso 1 1 calc R . . .
C43A C 0.88940(7) 0.54664(7) 0.69497(5) 0.0169(3) Uani 1 1 d . . . .
H43A H 0.8475 0.5229 0.6950 0.020 Uiso 1 1 calc R . . .
C44A C 0.84702(7) 0.73595(7) 0.74732(4) 0.0153(3) Uani 1 1 d . . . .
C45A C 0.85470(8) 0.73370(8) 0.79311(5) 0.0230(3) Uani 1 1 d . . . .
H45A H 0.8364 0.6968 0.8066 0.028 Uiso 1 1 calc R . . .
C46A C 0.88958(9) 0.78657(9) 0.81850(5) 0.0292(3) Uani 1 1 d . . . .
H46A H 0.8946 0.7849 0.8490 0.035 Uiso 1 1 calc R . . .
C47A C 0.91703(8) 0.84203(8) 0.79862(5) 0.0244(3) Uani 1 1 d . . . .
H47A H 0.9413 0.8768 0.8158 0.029 Uiso 1 1 calc R . . .
C48A C 0.90807(7) 0.84533(7) 0.75306(5) 0.0209(3) Uani 1 1 d . . . .
H48A H 0.9253 0.8830 0.7396 0.025 Uiso 1 1 calc R . . .
C49A C 0.87352(7) 0.79262(7) 0.72749(5) 0.0176(3) Uani 1 1 d . . . .
H49A H 0.8679 0.7949 0.6970 0.021 Uiso 1 1 calc R . . .
C58A C 0.66162(14) 0.44145(12) 0.50698(7) 0.0503(5) Uani 1 1 d . . . .
H58A H 0.6747 0.4817 0.4943 0.060 Uiso 0.367(4) 1 calc R P A 2
C59A C 0.60264(14) 0.44164(15) 0.52620(8) 0.0610(7) Uani 1 1 d . . . .
H59A H 0.5763 0.4818 0.5263 0.073 Uiso 0.633(4) 1 calc R P A 1
C60A C 0.58202(11) 0.38193(13) 0.54560(7) 0.0486(5) Uani 1 1 d . . . .
H60A H 0.5427 0.3821 0.5592 0.058 Uiso 1 1 calc R . . .
C61A C 0.62063(11) 0.32321(11) 0.54426(6) 0.0417(5) Uani 1 1 d . . . .
H61A H 0.6070 0.2827 0.5564 0.050 Uiso 1 1 calc R . . .
C62A C 0.68028(11) 0.32377(10) 0.52474(6) 0.0380(4) Uani 1 1 d . . . .
H62A H 0.7063 0.2835 0.5242 0.046 Uiso 1 1 calc R . . .
C63A C 0.70144(12) 0.38323(11) 0.50614(6) 0.0416(4) Uani 1 1 d . . . .
H63A H 0.7416 0.3836 0.4934 0.050 Uiso 1 1 calc R . . .
F8A F 0.69206(17) 0.50099(12) 0.49007(8) 0.0763(10) Uani 0.633(4) 1 d . P A 1
F7A F 0.72703(8) 0.55065(7) 0.96698(5) 0.0615(4) Uani 1 1 d . . . .
C52A C 0.72257(10) 0.60458(9) 0.93780(6) 0.0337(4) Uani 1 1 d D . . .
C53A C 0.78234(10) 0.62065(10) 0.92174(6) 0.0385(4) Uani 1 1 d D . . .
H53A H 0.8237 0.5956 0.9301 0.046 Uiso 1 1 calc R . . .
C54A C 0.77929(12) 0.67380(12) 0.89347(7) 0.0495(5) Uani 1 1 d D . . .
H54A H 0.8193 0.6858 0.8822 0.059 Uiso 1 1 calc R . . .
C55A C 0.71854(14) 0.71033(13) 0.88103(8) 0.0665(8) Uani 1 1 d D . . .
H55A H 0.7173 0.7464 0.8610 0.080 Uiso 1 1 calc R . . .
C56A C 0.65774(13) 0.69419(13) 0.89805(9) 0.0651(8) Uani 1 1 d D . . .
H56A H 0.6166 0.7198 0.8901 0.078 Uiso 1 1 calc R . . .
C57A C 0.66019(10) 0.63907(11) 0.92713(7) 0.0443(5) Uani 1 1 d D . . .
H57A H 0.6209 0.6263 0.9388 0.053 Uiso 1 1 calc R . . .
S2A S 1.01232(2) 0.37072(2) 0.60517(2) 0.02564(8) Uani 1 1 d . . . .
F4A F 0.93049(7) 0.41138(7) 0.53221(5) 0.0566(4) Uani 1 1 d . . . .
F5A F 0.96093(6) 0.49263(5) 0.57911(4) 0.0369(2) Uani 1 1 d . . . .
F6A F 1.03523(7) 0.45330(6) 0.54163(4) 0.0441(3) Uani 1 1 d . . . .
O5A O 1.06742(7) 0.40627(7) 0.63437(5) 0.0410(3) Uani 1 1 d . . . .
O6A O 0.94931(7) 0.35721(7) 0.62275(5) 0.0407(3) Uani 1 1 d . . . .
O7A O 1.03545(7) 0.31469(7) 0.58051(5) 0.0364(3) Uani 1 1 d . . . .
C51A C 0.98316(9) 0.43469(9) 0.56236(6) 0.0281(3) Uani 1 1 d . . . .
S1A S 0.48216(2) 0.57822(2) 0.66981(2) 0.02009(8) Uani 1 1 d . . . .
F1A F 0.41011(5) 0.51058(6) 0.60299(4) 0.0375(2) Uani 1 1 d . . . .
F2A F 0.48464(6) 0.58316(7) 0.58581(3) 0.0428(3) Uani 1 1 d . . . .
F3A F 0.52085(6) 0.48722(6) 0.61670(4) 0.0483(3) Uani 1 1 d . . . .
O2A O 0.55470(5) 0.60376(6) 0.67684(4) 0.0243(2) Uani 1 1 d . . . .
O3A O 0.42972(6) 0.63146(7) 0.66332(4) 0.0350(3) Uani 1 1 d . . . .
O4A O 0.47206(7) 0.52340(8) 0.69887(5) 0.0428(3) Uani 1 1 d . . . .
C50A C 0.47363(8) 0.53771(9) 0.61592(6) 0.0259(3) Uani 1 1 d . . . .
S2B S -0.01032(2) 0.63285(2) 0.90060(2) 0.02274(8) Uani 1 1 d . . . .
P1B P 0.31631(2) 0.26195(2) 0.83398(2) 0.01166(7) Uani 1 1 d . . . .
S1B S 0.52437(2) 0.41075(2) 0.85831(2) 0.01928(8) Uani 1 1 d . . . .
P3B P 0.19224(2) 0.35084(2) 0.78790(2) 0.01140(7) Uani 1 1 d . . . .
F8D F 0.5544(2) 0.4876(2) 0.52464(14) 0.0601(13) Uani 0.367(4) 1 d . P A 2
C62B C 0.55499(13) 0.3615(2) 1.06330(9) 0.0350(6) Uani 0.825(3) 1 d D P B 1
H62B H 0.5314 0.3400 1.0833 0.042 Uiso 0.825(3) 1 calc R P B 1
C58B C 0.6345(3) 0.3581(2) 1.01403(16) 0.0320(10) Uani 0.825(3) 1 d D P B 1
C60B C 0.57969(18) 0.46297(12) 1.02539(11) 0.0459(9) Uani 0.825(3) 1 d D P B 1
H60B H 0.5723 0.5097 1.0196 0.055 Uiso 0.825(3) 1 calc R P B 1
F8B F 0.67958(8) 0.32043(9) 0.99387(5) 0.0528(5) Uani 0.825(3) 1 d D P B 1
C59B C 0.62569(18) 0.42700(16) 1.00449(10) 0.0386(7) Uani 0.825(3) 1 d D P B 1
H59B H 0.6498 0.4485 0.9847 0.046 Uiso 0.825(3) 1 calc R P B 1
C61B C 0.54454(14) 0.43081(17) 1.05460(10) 0.0463(8) Uani 0.825(3) 1 d D P B 1
H61B H 0.5137 0.4558 1.0685 0.056 Uiso 0.825(3) 1 calc R P B 1
C63B C 0.5998(2) 0.3242(2) 1.04271(13) 0.0229(16) Uani 0.825(3) 1 d D P B 1
H63B H 0.6065 0.2773 1.0480 0.028 Uiso 0.825(3) 1 calc R P B 1
F1B F 0.57215(9) 0.53610(7) 0.86022(5) 0.0651(4) Uani 1 1 d . . . .
F2B F 0.52866(6) 0.49987(6) 0.79544(4) 0.0367(2) Uani 1 1 d . . . .
P2B P 0.24021(2) 0.35232(2) 0.88911(2) 0.01159(7) Uani 1 1 d . . . .
F3B F 0.45978(8) 0.52751(7) 0.83950(5) 0.0599(4) Uani 1 1 d . . . .
F5B F -0.04165(6) 0.54963(5) 0.96173(4) 0.0364(2) Uani 1 1 d . . . .
F6B F 0.03740(5) 0.50998(5) 0.92754(4) 0.0347(2) Uani 1 1 d . . . .
F7B F 0.43268(6) 0.34983(7) 0.63793(5) 0.0540(3) Uani 1 1 d . . . .
O1B O 0.38955(5) 0.29166(5) 0.85515(3) 0.01721(19) Uani 1 1 d . . . .
H1B H 0.4093(15) 0.3218(15) 0.8447(9) 0.055(8) Uiso 1 1 d . . . .
O2B O 0.46603(7) 0.37996(7) 0.82735(4) 0.0421(3) Uani 1 1 d . . . .
O3B O 0.59193(7) 0.38591(7) 0.85279(4) 0.0396(3) Uani 1 1 d . . . .
O4B O 0.51212(7) 0.41688(7) 0.90238(4) 0.0324(3) Uani 1 1 d . . . .
C62C C 0.6070(6) 0.4650(4) 1.0161(4) 0.027(3) Uiso 0.175(3) 1 d D P B 2
H62C H 0.6107 0.5104 1.0071 0.032 Uiso 0.175(3) 1 calc R P B 2
C58C C 0.5608(6) 0.3821(3) 1.0583(4) 0.020(3) Uiso 0.175(3) 1 d D P B 2
C60C C 0.6386(10) 0.3468(5) 1.0124(6) 0.013(4) Uiso 0.175(3) 1 d D P B 2
H60C H 0.6619 0.3122 0.9998 0.015 Uiso 0.175(3) 1 calc R P B 2
F8C F 0.5177(3) 0.3669(3) 1.0878(2) 0.042(2) Uiso 0.175(3) 1 d D P B 2
C59C C 0.5986(13) 0.3299(5) 1.0436(8) 0.043(12) Uiso 0.175(3) 1 d D P B 2
H59C H 0.5973 0.2852 1.0541 0.051 Uiso 0.175(3) 1 calc R P B 2
C61C C 0.6447(7) 0.4140(5) 0.9996(4) 0.030(4) Uiso 0.175(3) 1 d D P B 2
H61C H 0.6741 0.4250 0.9799 0.036 Uiso 0.175(3) 1 calc R P B 2
C63C C 0.5643(5) 0.4495(3) 1.0456(3) 0.019(3) Uiso 0.175(3) 1 d D P B 2
H63C H 0.5385 0.4836 1.0567 0.023 Uiso 0.175(3) 1 calc R P B 2
O5B O -0.06369(7) 0.59882(7) 0.86918(4) 0.0349(3) Uani 1 1 d . . . .
O6B O -0.03519(7) 0.68905(6) 0.92429(4) 0.0346(3) Uani 1 1 d . . . .
O7B O 0.05552(7) 0.64485(7) 0.88600(5) 0.0352(3) Uani 1 1 d . . . .
F4B F 0.06405(7) 0.59042(7) 0.97555(4) 0.0483(3) Uani 1 1 d . . . .
C1B C 0.24591(7) 0.31832(7) 0.83632(4) 0.0124(2) Uani 1 1 d . . . .
C2B C 0.31225(7) 0.18534(7) 0.86602(4) 0.0148(2) Uani 1 1 d . . . .
C3B C 0.24798(7) 0.15568(7) 0.87081(5) 0.0171(3) Uani 1 1 d . . . .
H3B H 0.2057 0.1759 0.8574 0.021 Uiso 1 1 calc R . . .
C4B C 0.24735(8) 0.09588(8) 0.89562(5) 0.0223(3) Uani 1 1 d . . . .
H4B H 0.2046 0.0761 0.8989 0.027 Uiso 1 1 calc R . . .
C5B C 0.31044(9) 0.06571(8) 0.91556(5) 0.0262(3) Uani 1 1 d . . . .
H5B H 0.3099 0.0260 0.9323 0.031 Uiso 1 1 calc R . . .
C6B C 0.37433(9) 0.09468(8) 0.91053(5) 0.0272(3) Uani 1 1 d . . . .
H6B H 0.4165 0.0743 0.9239 0.033 Uiso 1 1 calc R . . .
C7B C 0.37547(8) 0.15398(8) 0.88558(5) 0.0214(3) Uani 1 1 d . . . .
H7B H 0.4183 0.1729 0.8819 0.026 Uiso 1 1 calc R . . .
C8B C 0.32351(7) 0.23445(7) 0.77931(4) 0.0144(2) Uani 1 1 d . . . .
C9B C 0.28917(7) 0.17448(7) 0.76169(5) 0.0167(3) Uani 1 1 d . . . .
H9B H 0.2578 0.1522 0.7766 0.020 Uiso 1 1 calc R . . .
C10B C 0.30183(8) 0.14820(8) 0.72209(5) 0.0216(3) Uani 1 1 d . . . .
H10B H 0.2784 0.1087 0.7103 0.026 Uiso 1 1 calc R . . .
C11B C 0.34938(8) 0.18069(8) 0.70001(5) 0.0238(3) Uani 1 1 d . . . .
H11B H 0.3578 0.1628 0.6735 0.029 Uiso 1 1 calc R . . .
C12B C 0.38434(8) 0.23974(8) 0.71749(5) 0.0230(3) Uani 1 1 d . . . .
H12B H 0.4163 0.2613 0.7027 0.028 Uiso 1 1 calc R . . .
C13B C 0.37182(7) 0.26676(7) 0.75701(5) 0.0184(3) Uani 1 1 d . . . .
H13B H 0.3955 0.3063 0.7687 0.022 Uiso 1 1 calc R . . .
C14B C 0.16225(7) 0.32823(7) 0.90997(5) 0.0154(3) Uani 1 1 d . . . .
C15B C 0.11264(7) 0.28276(7) 0.88776(5) 0.0179(3) Uani 1 1 d . . . .
H15B H 0.1169 0.2667 0.8600 0.021 Uiso 1 1 calc R . . .
C16B C 0.05643(8) 0.26127(8) 0.90708(6) 0.0254(3) Uani 1 1 d . . . .
H16B H 0.0232 0.2306 0.8923 0.030 Uiso 1 1 calc R . . .
C17B C 0.05005(8) 0.28554(9) 0.94829(6) 0.0290(3) Uani 1 1 d . . . .
H17B H 0.0118 0.2720 0.9608 0.035 Uiso 1 1 calc R . . .
C18B C 0.10017(8) 0.32996(9) 0.97109(5) 0.0261(3) Uani 1 1 d . . . .
H18B H 0.0958 0.3456 0.9989 0.031 Uiso 1 1 calc R . . .
C19B C 0.15669(8) 0.35095(8) 0.95240(5) 0.0207(3) Uani 1 1 d . . . .
H19B H 0.1909 0.3800 0.9679 0.025 Uiso 1 1 calc R . . .
C20B C 0.31066(7) 0.32034(7) 0.93120(4) 0.0141(2) Uani 1 1 d . . . .
C21B C 0.29838(7) 0.26259(7) 0.95609(5) 0.0170(3) Uani 1 1 d . . . .
H21B H 0.2550 0.2402 0.9502 0.020 Uiso 1 1 calc R . . .
C22B C 0.35114(8) 0.23899(8) 0.98951(5) 0.0209(3) Uani 1 1 d . . . .
H22B H 0.3431 0.2007 1.0060 0.025 Uiso 1 1 calc R . . .
C23B C 0.41593(8) 0.27230(8) 0.99838(5) 0.0217(3) Uani 1 1 d . . . .
H23B H 0.4510 0.2566 1.0210 0.026 Uiso 1 1 calc R . . .
C24B C 0.42847(7) 0.32912(8) 0.97348(5) 0.0201(3) Uani 1 1 d . . . .
H24B H 0.4722 0.3508 0.9791 0.024 Uiso 1 1 calc R . . .
C25B C 0.37595(7) 0.35361(7) 0.94021(4) 0.0164(3) Uani 1 1 d . . . .
H25B H 0.3842 0.3921 0.9239 0.020 Uiso 1 1 calc R . . .
C26B C 0.24706(7) 0.44530(7) 0.88926(4) 0.0149(2) Uani 1 1 d . . . .
C27B C 0.30061(7) 0.47513(7) 0.87049(4) 0.0165(3) Uani 1 1 d . . . .
H27B H 0.3321 0.4473 0.8589 0.020 Uiso 1 1 calc R . . .
C28B C 0.30683(8) 0.54635(8) 0.86910(5) 0.0207(3) Uani 1 1 d . . . .
H28B H 0.3423 0.5662 0.8565 0.025 Uiso 1 1 calc R . . .
C29B C 0.26020(8) 0.58808(7) 0.88651(5) 0.0227(3) Uani 1 1 d . . . .
H29B H 0.2645 0.6358 0.8854 0.027 Uiso 1 1 calc R . . .
C30B C 0.20736(8) 0.55895(8) 0.90545(5) 0.0224(3) Uani 1 1 d . . . .
H30B H 0.1765 0.5871 0.9173 0.027 Uiso 1 1 calc R . . .
C31B C 0.20029(7) 0.48763(7) 0.90681(5) 0.0187(3) Uani 1 1 d . . . .
H31B H 0.1646 0.4681 0.9194 0.022 Uiso 1 1 calc R . . .
C32B C 0.16147(7) 0.28256(7) 0.74932(4) 0.0144(2) Uani 1 1 d . . . .
C33B C 0.12875(7) 0.22444(7) 0.76375(5) 0.0162(3) Uani 1 1 d . . . .
H33B H 0.1279 0.2187 0.7936 0.019 Uiso 1 1 calc R . . .
C34B C 0.09761(7) 0.17564(7) 0.73355(5) 0.0199(3) Uani 1 1 d . . . .
H34B H 0.0758 0.1372 0.7431 0.024 Uiso 1 1 calc R . . .
C35B C 0.09910(8) 0.18429(8) 0.68897(5) 0.0235(3) Uani 1 1 d . . . .
H35B H 0.0772 0.1521 0.6686 0.028 Uiso 1 1 calc R . . .
C36B C 0.13302(9) 0.24069(8) 0.67476(5) 0.0241(3) Uani 1 1 d . . . .
H36B H 0.1349 0.2455 0.6450 0.029 Uiso 1 1 calc R . . .
C37B C 0.16422(8) 0.29010(7) 0.70472(5) 0.0193(3) Uani 1 1 d . . . .
H37B H 0.1868 0.3280 0.6951 0.023 Uiso 1 1 calc R . . .
C38B C 0.11406(7) 0.39403(7) 0.79911(4) 0.0140(2) Uani 1 1 d . . . .
C39B C 0.11771(7) 0.46424(7) 0.81036(4) 0.0166(3) Uani 1 1 d . . . .
H39B H 0.1600 0.4880 0.8120 0.020 Uiso 1 1 calc R . . .
C40B C 0.05839(8) 0.49826(8) 0.81911(5) 0.0210(3) Uani 1 1 d . . . .
H40B H 0.0612 0.5446 0.8270 0.025 Uiso 1 1 calc R . . .
C41B C -0.00516(8) 0.46319(8) 0.81611(5) 0.0221(3) Uani 1 1 d . . . .
H41B H -0.0446 0.4858 0.8225 0.027 Uiso 1 1 calc R . . .
C42B C -0.00982(7) 0.39433(8) 0.80355(5) 0.0218(3) Uani 1 1 d . . . .
H42B H -0.0527 0.3713 0.8009 0.026 Uiso 1 1 calc R . . .
C43B C 0.04926(7) 0.35970(7) 0.79497(5) 0.0178(3) Uani 1 1 d . . . .
H43B H 0.0458 0.3137 0.7865 0.021 Uiso 1 1 calc R . . .
C44B C 0.23451(7) 0.41498(7) 0.75908(4) 0.0143(2) Uani 1 1 d . . . .
C45B C 0.19281(7) 0.45374(7) 0.72579(5) 0.0173(3) Uani 1 1 d . . . .
H45B H 0.1444 0.4461 0.7188 0.021 Uiso 1 1 calc R . . .
C46B C 0.22396(8) 0.50357(7) 0.70338(5) 0.0201(3) Uani 1 1 d . . . .
H46B H 0.1963 0.5297 0.6815 0.024 Uiso 1 1 calc R . . .
C47B C 0.29655(8) 0.51460(7) 0.71351(5) 0.0209(3) Uani 1 1 d . . . .
H47B H 0.3172 0.5481 0.6984 0.025 Uiso 1 1 calc R . . .
C48B C 0.33810(7) 0.47595(7) 0.74596(5) 0.0193(3) Uani 1 1 d . . . .
H48B H 0.3866 0.4831 0.7525 0.023 Uiso 1 1 calc R . . .
C49B C 0.30703(7) 0.42628(7) 0.76884(4) 0.0160(3) Uani 1 1 d . . . .
H49B H 0.3349 0.4005 0.7908 0.019 Uiso 1 1 calc R . . .
C50B C 0.52190(9) 0.49836(8) 0.83742(6) 0.0294(3) Uani 1 1 d . . . .
C51B C 0.01366(8) 0.56766(9) 0.94347(5) 0.0257(3) Uani 1 1 d . . . .
C52B C 0.36244(9) 0.34265(10) 0.62264(6) 0.0333(4) Uani 1 1 d . . . .
C53B C 0.31762(11) 0.39206(10) 0.63380(6) 0.0383(4) Uani 1 1 d . . . .
H53B H 0.3349 0.4296 0.6512 0.046 Uiso 1 1 calc R . . .
C54B C 0.24586(11) 0.38430(10) 0.61828(6) 0.0369(4) Uani 1 1 d . . . .
H54B H 0.2144 0.4167 0.6256 0.044 Uiso 1 1 calc R . . .
C55B C 0.22093(9) 0.32867(10) 0.59209(6) 0.0338(4) Uani 1 1 d . . . .
H55B H 0.1728 0.3239 0.5814 0.041 Uiso 1 1 calc R . . .
C56B C 0.26800(10) 0.27990(10) 0.58177(6) 0.0332(4) Uani 1 1 d . . . .
H56B H 0.2512 0.2425 0.5641 0.040 Uiso 1 1 calc R . . .
C57B C 0.34001(9) 0.28626(9) 0.59754(6) 0.0303(3) Uani 1 1 d . . . .
H57B H 0.3717 0.2533 0.5912 0.036 Uiso 1 1 calc R . . .

loop_
_atom_site_aniso_label
_atom_site_aniso_U_11
_atom_site_aniso_U_22
_atom_site_aniso_U_33
_atom_site_aniso_U_23
_atom_site_aniso_U_13
_atom_site_aniso_U_12
P1A 0.00945(14) 0.01262(15) 0.01367(15) -0.00019(11) 0.00154(11) 0.00069(11)
P2A 0.00927(14) 0.01330(15) 0.01399(15) -0.00107(11) 0.00199(11) -0.00002(11)
P3A 0.00943(14) 0.01256(15) 0.01369(15) 0.00050(11) 0.00105(11) 0.00033(11)
O1A 0.0107(4) 0.0199(5) 0.0179(5) -0.0008(4) 0.0017(4) -0.0015(4)
C1A 0.0110(6) 0.0133(6) 0.0138(6) -0.0002(5) 0.0012(5) 0.0012(4)
C2A 0.0170(6) 0.0140(6) 0.0155(6) -0.0005(5) 0.0022(5) 0.0012(5)
C3A 0.0200(7) 0.0168(6) 0.0203(7) 0.0004(5) 0.0013(5) -0.0015(5)
C4A 0.0305(8) 0.0204(7) 0.0257(7) 0.0027(6) 0.0046(6) -0.0069(6)
C5A 0.0413(9) 0.0182(7) 0.0281(8) 0.0075(6) 0.0012(7) 0.0003(6)
C6A 0.0292(8) 0.0233(8) 0.0302(8) 0.0054(6) -0.0009(6) 0.0091(6)
C7A 0.0194(7) 0.0216(7) 0.0242(7) 0.0024(6) 0.0034(6) 0.0048(5)
C8A 0.0135(6) 0.0172(6) 0.0157(6) -0.0012(5) 0.0011(5) 0.0044(5)
C9A 0.0204(7) 0.0215(7) 0.0200(7) -0.0002(5) 0.0049(5) 0.0016(5)
C10A 0.0255(7) 0.0321(8) 0.0201(7) -0.0001(6) 0.0073(6) 0.0034(6)
C11A 0.0268(8) 0.0325(8) 0.0182(7) -0.0065(6) 0.0024(6) 0.0099(6)
C12A 0.0228(7) 0.0228(7) 0.0245(7) -0.0082(6) -0.0019(6) 0.0046(6)
C13A 0.0145(6) 0.0192(7) 0.0212(7) -0.0026(5) 0.0006(5) 0.0026(5)
C14A 0.0130(6) 0.0148(6) 0.0168(6) -0.0011(5) -0.0005(5) 0.0005(5)
C15A 0.0145(6) 0.0181(7) 0.0204(6) 0.0007(5) 0.0008(5) 0.0008(5)
C16A 0.0196(7) 0.0199(7) 0.0266(7) 0.0044(6) -0.0007(6) -0.0039(5)
C17A 0.0275(8) 0.0145(7) 0.0273(8) 0.0007(6) -0.0066(6) -0.0002(6)
C18A 0.0247(7) 0.0183(7) 0.0239(7) -0.0045(6) -0.0020(6) 0.0064(6)
C19A 0.0164(6) 0.0191(7) 0.0215(7) -0.0034(5) 0.0012(5) 0.0021(5)
C20A 0.0137(6) 0.0181(6) 0.0141(6) -0.0022(5) 0.0018(5) 0.0029(5)
C21A 0.0153(6) 0.0249(7) 0.0197(7) 0.0005(5) 0.0003(5) -0.0001(5)
C22A 0.0157(7) 0.0369(9) 0.0234(7) 0.0007(6) -0.0029(6) 0.0010(6)
C23A 0.0209(7) 0.0378(9) 0.0177(7) 0.0017(6) 0.0002(6) 0.0106(6)
C24A 0.0294(8) 0.0243(7) 0.0183(7) 0.0033(6) 0.0065(6) 0.0079(6)
C25A 0.0207(7) 0.0189(7) 0.0173(6) -0.0012(5) 0.0044(5) 0.0019(5)
C26A 0.0129(6) 0.0180(6) 0.0181(6) 0.0011(5) 0.0042(5) 0.0013(5)
C27A 0.0130(6) 0.0209(7) 0.0207(7) 0.0007(5) 0.0022(5) 0.0009(5)
C28A 0.0151(7) 0.0266(8) 0.0336(8) 0.0025(6) 0.0053(6) -0.0038(6)
C29A 0.0201(7) 0.0333(8) 0.0343(8) 0.0055(7) 0.0151(6) 0.0013(6)
C30A 0.0250(7) 0.0301(8) 0.0239(7) -0.0002(6) 0.0118(6) 0.0041(6)
C31A 0.0188(7) 0.0236(7) 0.0217(7) -0.0031(6) 0.0056(5) 0.0001(5)
C32A 0.0146(6) 0.0147(6) 0.0167(6) 0.0015(5) 0.0036(5) 0.0010(5)
C33A 0.0143(6) 0.0202(7) 0.0215(7) 0.0038(5) 0.0026(5) 0.0011(5)
C34A 0.0167(7) 0.0276(8) 0.0322(8) 0.0074(6) 0.0069(6) -0.0020(6)
C35A 0.0256(8) 0.0262(8) 0.0309(8) 0.0111(6) 0.0111(6) 0.0008(6)
C36A 0.0234(7) 0.0253(7) 0.0223(7) 0.0088(6) 0.0040(6) 0.0043(6)
C37A 0.0156(6) 0.0214(7) 0.0207(7) 0.0034(5) 0.0016(5) 0.0022(5)
C38A 0.0109(6) 0.0158(6) 0.0152(6) 0.0007(5) 0.0011(5) 0.0015(5)
C39A 0.0133(6) 0.0170(6) 0.0234(7) -0.0009(5) 0.0018(5) -0.0006(5)
C40A 0.0120(6) 0.0240(7) 0.0289(7) -0.0005(6) 0.0031(5) -0.0008(5)
C41A 0.0145(6) 0.0245(7) 0.0263(7) -0.0012(6) 0.0029(5) 0.0066(5)
C42A 0.0190(7) 0.0166(7) 0.0261(7) -0.0015(5) 0.0019(6) 0.0034(5)
C43A 0.0142(6) 0.0161(6) 0.0192(6) 0.0010(5) 0.0004(5) 0.0002(5)
C44A 0.0117(6) 0.0159(6) 0.0171(6) -0.0016(5) 0.0002(5) 0.0022(5)
C45A 0.0292(8) 0.0215(7) 0.0181(7) -0.0006(5) 0.0031(6) -0.0008(6)
C46A 0.0387(9) 0.0288(8) 0.0180(7) -0.0050(6) -0.0003(6) -0.0007(7)
C47A 0.0224(7) 0.0210(7) 0.0273(8) -0.0088(6) -0.0019(6) -0.0002(6)
C48A 0.0173(6) 0.0170(7) 0.0281(7) -0.0027(6) 0.0033(6) -0.0010(5)
C49A 0.0154(6) 0.0176(6) 0.0191(6) -0.0012(5) 0.0016(5) 0.0011(5)
C58A 0.0690(15) 0.0441(12) 0.0321(10) 0.0060(9) -0.0057(10) -0.0038(10)
C59A 0.0580(14) 0.0702(16) 0.0421(12) -0.0181(11) -0.0242(11) 0.0309(13)
C60A 0.0341(10) 0.0684(15) 0.0382(10) -0.0216(10) -0.0068(8) -0.0025(10)
C61A 0.0455(11) 0.0467(11) 0.0329(9) -0.0163(8) 0.0065(8) -0.0193(9)
C62A 0.0469(11) 0.0372(10) 0.0307(9) -0.0084(7) 0.0096(8) -0.0072(8)
C63A 0.0500(11) 0.0435(11) 0.0301(9) -0.0007(8) 0.0044(8) -0.0046(9)
F8A 0.123(2) 0.0421(13) 0.0562(14) 0.0140(10) -0.0024(14) -0.0008(13)
F7A 0.0759(10) 0.0491(8) 0.0605(8) 0.0174(6) 0.0148(7) -0.0136(7)
C52A 0.0407(10) 0.0294(9) 0.0326(9) -0.0045(7) 0.0109(7) -0.0062(7)
C53A 0.0357(9) 0.0413(10) 0.0398(10) -0.0059(8) 0.0105(8) -0.0039(8)
C54A 0.0458(12) 0.0528(13) 0.0459(12) 0.0026(10) -0.0019(9) -0.0220(10)
C55A 0.0868(19) 0.0476(13) 0.0518(13) 0.0174(11) -0.0226(13) -0.0281(13)
C56A 0.0541(14) 0.0471(13) 0.0789(18) -0.0124(12) -0.0282(13) 0.0135(11)
C57A 0.0313(9) 0.0500(12) 0.0526(12) -0.0206(10) 0.0101(8) -0.0044(8)
S2A 0.02102(17) 0.02373(18) 0.03105(19) -0.00785(15) 0.00172(14) 0.00490(14)
F4A 0.0597(8) 0.0460(7) 0.0506(7) 0.0036(6) -0.0262(6) -0.0129(6)
F5A 0.0341(5) 0.0290(5) 0.0507(6) 0.0006(5) 0.0156(5) 0.0108(4)
F6A 0.0531(7) 0.0358(6) 0.0516(7) -0.0054(5) 0.0313(6) -0.0013(5)
O5A 0.0364(7) 0.0369(7) 0.0426(7) -0.0155(6) -0.0115(6) 0.0065(6)
O6A 0.0369(7) 0.0359(7) 0.0530(8) 0.0068(6) 0.0183(6) 0.0061(6)
O7A 0.0330(6) 0.0290(6) 0.0455(7) -0.0150(5) 0.0031(5) 0.0079(5)
C51A 0.0241(7) 0.0270(8) 0.0331(8) -0.0073(7) 0.0045(6) -0.0016(6)
S1A 0.01395(15) 0.02476(17) 0.02181(17) 0.00108(13) 0.00392(12) -0.00289(12)
F1A 0.0209(5) 0.0413(6) 0.0472(6) -0.0143(5) -0.0020(4) -0.0065(4)
F2A 0.0474(6) 0.0568(7) 0.0257(5) 0.0000(5) 0.0107(5) -0.0102(5)
F3A 0.0293(5) 0.0450(6) 0.0680(8) -0.0246(6) 0.0016(5) 0.0132(5)
O2A 0.0164(5) 0.0256(5) 0.0295(6) 0.0022(4) 0.0001(4) -0.0058(4)
O3A 0.0236(6) 0.0412(7) 0.0394(7) -0.0124(5) 0.0039(5) 0.0104(5)
O4A 0.0380(7) 0.0535(8) 0.0362(7) 0.0173(6) 0.0051(6) -0.0178(6)
C50A 0.0155(7) 0.0289(8) 0.0329(8) -0.0056(6) 0.0035(6) 0.0000(6)
S2B 0.02009(17) 0.02205(17) 0.02548(18) -0.00540(14) 0.00255(14) 0.00011(13)
P1B 0.00874(14) 0.01239(15) 0.01358(15) -0.00026(11) 0.00133(11) 0.00044(11)
S1B 0.01478(15) 0.01755(16) 0.02450(17) -0.00016(13) 0.00092(13) -0.00126(12)
P3B 0.00937(14) 0.01102(15) 0.01330(15) 0.00078(11) 0.00072(11) 0.00008(11)
F8D 0.056(2) 0.055(2) 0.065(3) -0.0058(18) -0.0019(18) 0.0138(17)
C62B 0.0231(12) 0.0601(19) 0.0192(11) -0.0033(13) -0.0028(8) -0.0075(13)
C58B 0.0239(15) 0.0388(17) 0.0320(16) -0.0053(15) 0.0016(8) 0.0042(14)
C60B 0.0501(19) 0.0211(11) 0.0535(19) -0.0054(11) -0.0250(17) 0.0051(10)
F8B 0.0360(8) 0.0741(11) 0.0511(9) -0.0098(8) 0.0156(7) 0.0139(7)
C59B 0.0388(17) 0.0380(15) 0.0341(13) 0.0136(12) -0.0068(12) -0.0126(14)
C61B 0.0314(13) 0.0612(18) 0.0396(14) -0.0290(14) -0.0113(12) 0.0159(14)
C63B 0.0205(18) 0.0181(14) 0.026(2) 0.0025(8) -0.0078(7) -0.0034(7)
F1B 0.0991(11) 0.0372(7) 0.0550(8) -0.0073(6) 0.0030(7) -0.0401(7)
F2B 0.0421(6) 0.0366(6) 0.0347(5) 0.0078(4) 0.0163(5) -0.0052(5)
P2B 0.00912(14) 0.01198(15) 0.01338(15) -0.00035(11) 0.00126(11) -0.00003(11)
F3B 0.0771(9) 0.0483(7) 0.0627(8) 0.0191(6) 0.0353(7) 0.0431(7)
F5B 0.0383(6) 0.0338(5) 0.0425(6) -0.0003(4) 0.0215(5) -0.0016(4)
F6B 0.0314(5) 0.0283(5) 0.0472(6) 0.0021(4) 0.0146(5) 0.0076(4)
F7B 0.0332(6) 0.0672(8) 0.0555(8) -0.0017(6) -0.0081(5) -0.0094(6)
O1B 0.0104(4) 0.0224(5) 0.0184(5) -0.0014(4) 0.0015(4) -0.0029(4)
O2B 0.0397(7) 0.0437(8) 0.0357(7) 0.0132(6) -0.0122(6) -0.0272(6)
O3B 0.0320(7) 0.0472(8) 0.0399(7) 0.0001(6) 0.0075(5) 0.0221(6)
O4B 0.0346(6) 0.0354(6) 0.0288(6) 0.0040(5) 0.0104(5) 0.0013(5)
O5B 0.0314(6) 0.0364(7) 0.0320(6) -0.0098(5) -0.0072(5) 0.0007(5)
O6B 0.0365(7) 0.0263(6) 0.0411(7) -0.0111(5) 0.0078(5) 0.0041(5)
O7B 0.0306(6) 0.0311(6) 0.0469(7) 0.0054(5) 0.0149(6) 0.0006(5)
F4B 0.0488(7) 0.0519(7) 0.0356(6) 0.0027(5) -0.0158(5) -0.0139(6)
C1B 0.0110(5) 0.0123(6) 0.0134(6) 0.0002(4) 0.0013(4) 0.0012(4)
C2B 0.0150(6) 0.0141(6) 0.0153(6) 0.0002(5) 0.0025(5) 0.0019(5)
C3B 0.0163(6) 0.0157(6) 0.0188(6) -0.0003(5) 0.0020(5) 0.0004(5)
C4B 0.0259(7) 0.0188(7) 0.0225(7) 0.0000(5) 0.0057(6) -0.0043(6)
C5B 0.0372(9) 0.0173(7) 0.0237(7) 0.0049(6) 0.0048(6) 0.0031(6)
C6B 0.0265(8) 0.0246(8) 0.0289(8) 0.0066(6) 0.0009(6) 0.0104(6)
C7B 0.0162(7) 0.0235(7) 0.0242(7) 0.0033(6) 0.0033(5) 0.0057(5)
C8B 0.0123(6) 0.0148(6) 0.0158(6) -0.0003(5) 0.0017(5) 0.0031(5)
C9B 0.0139(6) 0.0163(6) 0.0192(6) -0.0011(5) 0.0009(5) 0.0019(5)
C10B 0.0216(7) 0.0201(7) 0.0216(7) -0.0049(5) -0.0003(6) 0.0026(5)
C11B 0.0269(7) 0.0273(8) 0.0171(7) -0.0045(6) 0.0039(6) 0.0059(6)
C12B 0.0242(7) 0.0264(8) 0.0200(7) 0.0017(6) 0.0078(6) 0.0020(6)
C13B 0.0178(6) 0.0178(6) 0.0200(7) 0.0000(5) 0.0043(5) 0.0001(5)
C14B 0.0124(6) 0.0159(6) 0.0185(6) 0.0024(5) 0.0041(5) 0.0016(5)
C15B 0.0127(6) 0.0190(7) 0.0216(7) 0.0012(5) 0.0022(5) 0.0009(5)
C16B 0.0142(6) 0.0250(8) 0.0371(9) 0.0030(6) 0.0052(6) -0.0034(6)
C17B 0.0197(7) 0.0335(9) 0.0376(9) 0.0085(7) 0.0154(6) 0.0014(6)
C18B 0.0261(8) 0.0304(8) 0.0252(7) 0.0028(6) 0.0133(6) 0.0056(6)
C19B 0.0201(7) 0.0217(7) 0.0209(7) -0.0005(5) 0.0058(5) 0.0017(5)
C20B 0.0128(6) 0.0154(6) 0.0137(6) -0.0018(5) 0.0012(5) 0.0018(5)
C21B 0.0164(6) 0.0167(6) 0.0177(6) -0.0004(5) 0.0025(5) 0.0002(5)
C22B 0.0245(7) 0.0192(7) 0.0187(7) 0.0032(5) 0.0034(6) 0.0039(5)
C23B 0.0192(7) 0.0263(7) 0.0176(6) 0.0003(6) -0.0019(5) 0.0068(6)
C24B 0.0150(6) 0.0239(7) 0.0198(7) -0.0023(5) -0.0013(5) 0.0010(5)
C25B 0.0148(6) 0.0181(6) 0.0159(6) -0.0010(5) 0.0013(5) 0.0005(5)
C26B 0.0135(6) 0.0133(6) 0.0163(6) -0.0002(5) -0.0016(5) 0.0007(5)
C27B 0.0144(6) 0.0169(6) 0.0170(6) 0.0001(5) -0.0005(5) 0.0004(5)
C28B 0.0195(7) 0.0178(7) 0.0227(7) 0.0031(5) -0.0016(5) -0.0039(5)
C29B 0.0250(7) 0.0132(6) 0.0256(7) 0.0000(5) -0.0065(6) -0.0005(5)
C30B 0.0219(7) 0.0170(7) 0.0264(7) -0.0053(6) -0.0009(6) 0.0052(5)
C31B 0.0157(6) 0.0184(7) 0.0212(7) -0.0025(5) 0.0013(5) 0.0010(5)
C32B 0.0119(6) 0.0135(6) 0.0167(6) -0.0012(5) -0.0003(5) 0.0020(5)
C33B 0.0143(6) 0.0158(6) 0.0177(6) 0.0003(5) 0.0010(5) 0.0014(5)
C34B 0.0179(6) 0.0152(6) 0.0258(7) -0.0017(5) 0.0016(5) -0.0011(5)
C35B 0.0258(7) 0.0193(7) 0.0228(7) -0.0059(6) -0.0027(6) -0.0005(6)
C36B 0.0327(8) 0.0223(7) 0.0156(6) -0.0016(5) 0.0004(6) 0.0004(6)
C37B 0.0222(7) 0.0170(6) 0.0182(6) 0.0010(5) 0.0025(5) 0.0003(5)
C38B 0.0117(6) 0.0144(6) 0.0153(6) 0.0009(5) 0.0011(5) 0.0022(5)
C39B 0.0139(6) 0.0163(6) 0.0185(6) -0.0003(5) 0.0003(5) 0.0003(5)
C40B 0.0196(7) 0.0178(7) 0.0247(7) -0.0026(5) 0.0013(5) 0.0047(5)
C41B 0.0153(6) 0.0256(7) 0.0251(7) -0.0018(6) 0.0030(5) 0.0072(5)
C42B 0.0116(6) 0.0253(7) 0.0278(7) -0.0008(6) 0.0020(5) 0.0003(5)
C43B 0.0126(6) 0.0174(6) 0.0227(7) -0.0008(5) 0.0011(5) -0.0001(5)
C44B 0.0142(6) 0.0120(6) 0.0166(6) 0.0002(5) 0.0027(5) 0.0005(5)
C45B 0.0155(6) 0.0175(6) 0.0188(6) 0.0023(5) 0.0021(5) 0.0016(5)
C46B 0.0213(7) 0.0178(7) 0.0212(7) 0.0057(5) 0.0039(5) 0.0037(5)
C47B 0.0226(7) 0.0175(7) 0.0237(7) 0.0040(5) 0.0073(6) -0.0026(5)
C48B 0.0155(6) 0.0196(7) 0.0233(7) 0.0003(5) 0.0047(5) -0.0023(5)
C49B 0.0153(6) 0.0152(6) 0.0170(6) 0.0008(5) 0.0017(5) 0.0009(5)
C50B 0.0371(9) 0.0202(7) 0.0333(8) -0.0001(6) 0.0127(7) -0.0005(6)
C51B 0.0215(7) 0.0277(8) 0.0274(8) -0.0051(6) 0.0035(6) -0.0040(6)
C52B 0.0284(8) 0.0399(10) 0.0297(8) 0.0032(7) 0.0003(7) -0.0048(7)
C53B 0.0523(11) 0.0300(9) 0.0337(9) -0.0082(7) 0.0106(8) -0.0062(8)
C54B 0.0441(10) 0.0320(9) 0.0381(10) 0.0035(7) 0.0171(8) 0.0059(8)
C55B 0.0282(8) 0.0409(10) 0.0331(9) 0.0065(7) 0.0073(7) -0.0026(7)
C56B 0.0375(9) 0.0331(9) 0.0299(8) -0.0056(7) 0.0082(7) -0.0088(7)
C57B 0.0336(9) 0.0314(9) 0.0275(8) 0.0011(7) 0.0097(7) 0.0044(7)

loop_
_atom_type_symbol
_atom_type_description
_atom_type_scat_dispersion_real
_atom_type_scat_dispersion_imag
_atom_type_scat_source
C C 0.0181 0.0091 'International Tables Vol C Tables 4.2.6.8 and 6.1.1.4'
H H 0.0000 0.0000 'International Tables Vol C Tables 4.2.6.8 and 6.1.1.4'
F F 0.0727 0.0534 'International Tables Vol C Tables 4.2.6.8 and 6.1.1.4'
O O 0.0492 0.0322 'International Tables Vol C Tables 4.2.6.8 and 6.1.1.4'
P P 0.2955 0.4335 'International Tables Vol C Tables 4.2.6.8 and 6.1.1.4'
S S 0.3331 0.5567 'International Tables Vol C Tables 4.2.6.8 and 6.1.1.4'

loop_
_exptl_crystal_face_index_h
_exptl_crystal_face_index_k
_exptl_crystal_face_index_l
_exptl_crystal_face_perp_dist
0 0 -1 0.0256
10 -3 -14 0.1080
6 11 -1 0.1291
0 12 5 0.0922
-2 -10 -10 0.0487
10 -3 7 0.1087
-10 8 6 0.1267
0 0 1 0.0256
3 11 8 0.1067

loop_
_geom_angle_atom_site_label_1
_geom_angle_atom_site_label_2
_geom_angle_atom_site_label_3
_geom_angle
O1A P1A C1A 113.52(6)
O1A P1A C2A 101.78(6)
O1A P1A C8A 106.48(6)
C1A P1A C2A 113.08(6)
C1A P1A C8A 115.07(6)
C2A P1A C8A 105.73(6)
C1A P2A C14A 110.98(6)
C1A P2A C20A 112.03(6)
C1A P2A C26A 116.00(6)
C14A P2A C20A 106.92(6)
C26A P2A C14A 108.69(6)
C26A P2A C20A 101.50(6)
C1A P3A C32A 114.48(6)
C1A P3A C38A 112.36(6)
C1A P3A C44A 111.56(6)
C32A P3A C38A 103.66(6)
C32A P3A C44A 108.65(6)
C44A P3A C38A 105.48(6)
P1A O1A H1A 123(2)
P1A C1A P2A 115.72(7)
P1A C1A P3A 121.80(7)
P3A C1A P2A 121.42(7)
C3A C2A P1A 121.90(11)
C3A C2A C7A 119.91(13)
C7A C2A P1A 118.16(11)
C2A C3A H3A 120.1
C4A C3A C2A 119.81(14)
C4A C3A H3A 120.1
C3A C4A H4A 120.1
C5A C4A C3A 119.85(15)
C5A C4A H4A 120.1
C4A C5A H5A 119.8
C6A C5A C4A 120.41(14)
C6A C5A H5A 119.8
C5A C6A H6A 119.9
C5A C6A C7A 120.12(15)
C7A C6A H6A 119.9
C2A C7A H7A 120.1
C6A C7A C2A 119.85(14)
C6A C7A H7A 120.1
C9A C8A P1A 119.68(11)
C9A C8A C13A 119.64(13)
C13A C8A P1A 119.67(11)
C8A C9A H9A 120.1
C10A C9A C8A 119.73(14)
C10A C9A H9A 120.1
C9A C10A H10A 119.8
C11A C10A C9A 120.39(15)
C11A C10A H10A 119.8
C10A C11A H11A 119.9
C10A C11A C12A 120.11(14)
C12A C11A H11A 119.9
C11A C12A H12A 119.9
C13A C12A C11A 120.25(14)
C13A C12A H12A 119.9
C8A C13A H13A 120.1
C12A C13A C8A 119.87(14)
C12A C13A H13A 120.1
C15A C14A P2A 117.94(10)
C15A C14A C19A 119.59(13)
C19A C14A P2A 122.47(11)
C14A C15A H15A 120.0
C16A C15A C14A 120.07(13)
C16A C15A H15A 120.0
C15A C16A H16A 119.9
C15A C16A C17A 120.12(14)
C17A C16A H16A 119.9
C16A C17A H17A 119.9
C18A C17A C16A 120.28(14)
C18A C17A H17A 119.9
C17A C18A H18A 120.0
C17A C18A C19A 120.07(14)
C19A C18A H18A 120.0
C14A C19A H19A 120.1
C18A C19A C14A 119.87(14)
C18A C19A H19A 120.1
C21A C20A P2A 121.69(11)
C21A C20A C25A 119.66(13)
C25A C20A P2A 118.51(10)
C20A C21A H21A 120.2
C22A C21A C20A 119.69(14)
C22A C21A H21A 120.2
C21A C22A H22A 119.7
C23A C22A C21A 120.61(15)
C23A C22A H22A 119.7
C22A C23A H23A 120.1
C22A C23A C24A 119.86(14)
C24A C23A H23A 120.1
C23A C24A H24A 119.9
C25A C24A C23A 120.27(14)
C25A C24A H24A 119.9
C20A C25A H25A 120.1
C24A C25A C20A 119.88(14)
C24A C25A H25A 120.1
C27A C26A P2A 123.33(11)
C27A C26A C31A 120.16(13)
C31A C26A P2A 116.07(11)
C26A C27A H27A 120.2
C26A C27A C28A 119.58(14)
C28A C27A H27A 120.2
C27A C28A H28A 120.0
C29A C28A C27A 120.04(14)
C29A C28A H28A 120.0
C28A C29A H29A 119.7
C28A C29A C30A 120.51(14)
C30A C29A H29A 119.7
C29A C30A H30A 120.1
C31A C30A C29A 119.88(15)
C31A C30A H30A 120.1
C26A C31A H31A 120.1
C30A C31A C26A 119.71(14)
C30A C31A H31A 120.1
C33A C32A P3A 120.83(10)
C33A C32A C37A 119.50(13)
C37A C32A P3A 119.67(10)
C32A C33A H33A 119.7
C34A C33A C32A 120.51(13)
C34A C33A H33A 119.7
C33A C34A H34A 120.1
C35A C34A C33A 119.88(14)
C35A C34A H34A 120.1
C34A C35A H35A 120.0
C34A C35A C36A 120.09(14)
C36A C35A H35A 120.0
C35A C36A H36A 119.9
C37A C36A C35A 120.13(14)
C37A C36A H36A 119.9
C32A C37A H37A 120.1
C36A C37A C32A 119.86(13)
C36A C37A H37A 120.1
C39A C38A P3A 121.45(10)
C43A C38A P3A 119.24(10)
C43A C38A C39A 119.23(12)
C38A C39A H39A 120.1
C40A C39A C38A 119.90(13)
C40A C39A H39A 120.1
C39A C40A H40A 119.8
C39A C40A C41A 120.45(13)
C41A C40A H40A 119.8
C40A C41A H41A 120.0
C42A C41A C40A 119.93(13)
C42A C41A H41A 120.0
C41A C42A H42A 120.0
C41A C42A C43A 120.09(13)
C43A C42A H42A 120.0
C38A C43A H43A 119.9
C42A C43A C38A 120.27(13)
C42A C43A H43A 119.9
C45A C44A P3A 120.96(11)
C45A C44A C49A 119.21(13)
C49A C44A P3A 119.27(10)
C44A C45A H45A 120.0
C46A C45A C44A 120.02(14)
C46A C45A H45A 120.0
C45A C46A H46A 119.8
C45A C46A C47A 120.46(15)
C47A C46A H46A 119.8
C46A C47A H47A 120.1
C48A C47A C46A 119.75(14)
C48A C47A H47A 120.1
C47A C48A H48A 119.9
C49A C48A C47A 120.12(14)
C49A C48A H48A 119.9
C44A C49A H49A 119.8
C48A C49A C44A 120.41(13)
C48A C49A H49A 119.8
C59A C58A H58A 119.3
C59A C58A F8A 125.4(3)
C63A C58A H58A 119.3
C63A C58A C59A 121.4(2)
C63A C58A F8A 112.9(2)
C58A C59A H59A 119.8
C58A C59A C60A 120.4(2)
C60A C59A H59A 119.8
F8D C59A C58A 129.5(3)
F8D C59A C60A 109.4(3)
C59A C60A H60A 120.6
C61A C60A C59A 118.7(2)
C61A C60A H60A 120.6
C60A C61A H61A 119.9
C60A C61A C62A 120.3(2)
C62A C61A H61A 119.9
C61A C62A H62A 119.5
C63A C62A C61A 121.0(2)
C63A C62A H62A 119.5
C58A C63A C62A 118.2(2)
C58A C63A H63A 120.9
C62A C63A H63A 120.9
C53A C52A F7A 117.02(17)
C57A C52A F7A 118.68(17)
C57A C52A C53A 124.30(19)
C52A C53A H53A 121.0
C54A C53A C52A 117.9(2)
C54A C53A H53A 121.0
C53A C54A H54A 119.5
C53A C54A C55A 121.0(2)
C55A C54A H54A 119.5
C54A C55A H55A 119.6
C54A C55A C56A 120.8(2)
C56A C55A H55A 119.6
C55A C56A H56A 120.7
C57A C56A C55A 118.7(2)
C57A C56A H56A 120.7
C52A C57A C56A 117.3(2)
C52A C57A H57A 121.4
C56A C57A H57A 121.4
O5A S2A O6A 115.32(9)
O5A S2A O7A 115.35(8)
O5A S2A C51A 102.88(8)
O6A S2A O7A 115.08(8)
O6A S2A C51A 103.09(8)
O7A S2A C51A 102.37(8)
F4A C51A S2A 111.85(12)
F4A C51A F5A 107.42(14)
F4A C51A F6A 107.58(15)
F5A C51A S2A 111.66(12)
F6A C51A S2A 111.82(12)
F6A C51A F5A 106.21(13)
O2A S1A C50A 101.97(7)
O3A S1A O2A 114.06(7)
O3A S1A C50A 103.84(7)
O4A S1A O2A 113.27(7)
O4A S1A O3A 116.82(9)
O4A S1A C50A 104.65(9)
F1A C50A S1A 111.83(11)
F1A C50A F2A 108.03(14)
F1A C50A F3A 107.66(13)
F2A C50A S1A 110.75(11)
F2A C50A F3A 107.77(14)
F3A C50A S1A 110.64(12)
O5B S2B O6B 115.19(8)
O5B S2B O7B 115.19(8)
O5B S2B C51B 103.08(8)
O6B S2B C51B 102.66(8)
O7B S2B O6B 115.42(8)
O7B S2B C51B 102.54(8)
O1B P1B C1B 113.68(6)
O1B P1B C2B 101.69(6)
O1B P1B C8B 106.58(6)
C1B P1B C2B 112.45(6)
C1B P1B C8B 114.55(6)
C2B P1B C8B 106.85(6)
O2B S1B C50B 100.52(8)
O3B S1B O2B 113.16(9)
O3B S1B O4B 117.02(8)
O3B S1B C50B 103.85(8)
O4B S1B O2B 114.57(8)
O4B S1B C50B 105.21(8)
C1B P3B C32B 111.49(6)
C1B P3B C38B 112.45(6)
C1B P3B C44B 114.46(6)
C32B P3B C38B 106.26(6)
C44B P3B C32B 107.65(6)
C44B P3B C38B 103.92(6)
C61B C62B H62B 119.8
C63B C62B H62B 119.8
C63B C62B C61B 120.5(3)
F8B C58B C59B 119.1(3)
F8B C58B C63B 117.5(4)
C63B C58B C59B 123.4(4)
C59B C60B H60B 119.5
C61B C60B H60B 119.5
C61B C60B C59B 120.9(2)
C58B C59B C60B 117.3(3)
C58B C59B H59B 121.4
C60B C59B H59B 121.4
C62B C61B H61B 120.0
C60B C61B C62B 120.0(2)
C60B C61B H61B 120.0
C62B C63B C58B 118.0(4)
C62B C63B H63B 121.0
C58B C63B H63B 121.0
C1B P2B C14B 115.18(6)
C1B P2B C20B 111.55(6)
C1B P2B C26B 110.81(6)
C14B P2B C20B 102.72(6)
C14B P2B C26B 108.86(6)
C26B P2B C20B 107.17(6)
P1B O1B H1B 124(2)
C61C C62C H62C 119.7
C63C C62C H62C 119.7
C63C C62C C61C 120.5(3)
F8C C58C C59C 119.0(3)
F8C C58C C63C 117.6(4)
C63C C58C C59C 123.4(4)
C59C C60C H60C 119.6
C61C C60C H60C 119.6
C61C C60C C59C 120.9(3)
C58C C59C C60C 117.2(3)
C58C C59C H59C 121.4
C60C C59C H59C 121.4
C62C C61C H61C 120.0
C60C C61C C62C 119.9(3)
C60C C61C H61C 120.0
C62C C63C C58C 118.0(4)
C62C C63C H63C 121.0
C58C C63C H63C 121.0
P1B C1B P3B 121.63(7)
P1B C1B P2B 116.46(7)
P3B C1B P2B 121.12(7)
C3B C2B P1B 121.83(10)
C7B C2B P1B 118.48(11)
C7B C2B C3B 119.66(13)
C2B C3B H3B 120.1
C4B C3B C2B 119.88(13)
C4B C3B H3B 120.1
C3B C4B H4B 120.0
C5B C4B C3B 120.05(14)
C5B C4B H4B 120.0
C4B C5B H5B 119.9
C6B C5B C4B 120.22(14)
C6B C5B H5B 119.9
C5B C6B H6B 119.9
C7B C6B C5B 120.12(14)
C7B C6B H6B 119.9
C2B C7B H7B 120.0
C6B C7B C2B 120.05(14)
C6B C7B H7B 120.0
C9B C8B P1B 119.97(10)
C9B C8B C13B 119.37(13)
C13B C8B P1B 119.94(10)
C8B C9B H9B 119.9
C10B C9B C8B 120.13(13)
C10B C9B H9B 119.9
C9B C10B H10B 119.9
C9B C10B C11B 120.23(14)
C11B C10B H10B 119.9
C10B C11B H11B 120.0
C12B C11B C10B 120.06(14)
C12B C11B H11B 120.0
C11B C12B H12B 119.9
C11B C12B C13B 120.24(14)
C13B C12B H12B 119.9
C8B C13B H13B 120.0
C12B C13B C8B 119.96(13)
C12B C13B H13B 120.0
C15B C14B P2B 122.22(11)
C15B C14B C19B 119.88(13)
C19B C14B P2B 117.52(11)
C14B C15B H15B 120.0
C14B C15B C16B 119.90(14)
C16B C15B H15B 120.0
C15B C16B H16B 120.0
C17B C16B C15B 119.91(15)
C17B C16B H16B 120.0
C16B C17B H17B 119.7
C16B C17B C18B 120.54(14)
C18B C17B H17B 119.7
C17B C18B H18B 120.0
C19B C18B C17B 119.99(15)
C19B C18B H18B 120.0
C14B C19B H19B 120.1
C18B C19B C14B 119.73(14)
C18B C19B H19B 120.1
C21B C20B P2B 119.20(10)
C25B C20B P2B 121.05(10)
C25B C20B C21B 119.71(12)
C20B C21B H21B 120.1
C22B C21B C20B 119.79(13)
C22B C21B H21B 120.1
C21B C22B H22B 119.9
C21B C22B C23B 120.27(14)
C23B C22B H22B 119.9
C22B C23B H23B 120.0
C22B C23B C24B 120.05(13)
C24B C23B H23B 120.0
C23B C24B H24B 119.9
C25B C24B C23B 120.26(13)
C25B C24B H24B 119.9
C20B C25B H25B 120.0
C24B C25B C20B 119.90(13)
C24B C25B H25B 120.0
C27B C26B P2B 118.10(10)
C27B C26B C31B 119.59(13)
C31B C26B P2B 122.30(11)
C26B C27B H27B 120.0
C28B C27B C26B 119.97(13)
C28B C27B H27B 120.0
C27B C28B H28B 119.9
C27B C28B C29B 120.17(14)
C29B C28B H28B 119.9
C28B C29B H29B 119.9
C30B C29B C28B 120.23(13)
C30B C29B H29B 119.9
C29B C30B H30B 119.9
C29B C30B C31B 120.16(14)
C31B C30B H30B 119.9
C26B C31B H31B 120.1
C30B C31B C26B 119.88(14)
C30B C31B H31B 120.1
C33B C32B P3B 119.48(10)
C37B C32B P3B 120.45(10)
C37B C32B C33B 119.81(12)
C32B C33B H33B 120.0
C34B C33B C32B 119.98(13)
C34B C33B H33B 120.0
C33B C34B H34B 120.1
C33B C34B C35B 119.89(13)
C35B C34B H34B 120.1
C34B C35B H35B 119.9
C36B C35B C34B 120.25(14)
C36B C35B H35B 119.9
C35B C36B H36B 119.8
C35B C36B C37B 120.36(14)
C37B C36B H36B 119.8
C32B C37B H37B 120.2
C36B C37B C32B 119.66(13)
C36B C37B H37B 120.2
C39B C38B P3B 119.33(10)
C43B C38B P3B 121.44(10)
C43B C38B C39B 119.18(12)
C38B C39B H39B 119.9
C40B C39B C38B 120.21(13)
C40B C39B H39B 119.9
C39B C40B H40B 120.0
C39B C40B C41B 120.09(13)
C41B C40B H40B 120.0
C40B C41B H41B 120.0
C42B C41B C40B 120.06(13)
C42B C41B H41B 120.0
C41B C42B H42B 119.8
C43B C42B C41B 120.32(13)
C43B C42B H42B 119.8
C38B C43B H43B 120.0
C42B C43B C38B 120.08(13)
C42B C43B H43B 120.0
C45B C44B P3B 118.70(10)
C49B C44B P3B 121.75(10)
C49B C44B C45B 119.55(12)
C44B C45B H45B 120.1
C46B C45B C44B 119.79(13)
C46B C45B H45B 120.1
C45B C46B H46B 119.9
C45B C46B C47B 120.19(13)
C47B C46B H46B 119.9
C46B C47B H47B 119.9
C48B C47B C46B 120.30(13)
C48B C47B H47B 119.9
C47B C48B H48B 120.1
C47B C48B C49B 119.76(13)
C49B C48B H48B 120.1
C44B C49B C48B 120.41(13)
C44B C49B H49B 119.8
C48B C49B H49B 119.8
F1B C50B S1B 111.26(13)
F1B C50B F2B 108.54(14)
F1B C50B F3B 108.57(16)
F2B C50B S1B 111.53(11)
F2B C50B F3B 106.61(15)
F3B C50B S1B 110.18(12)
F5B C51B S2B 111.68(11)
F6B C51B S2B 111.79(11)
F6B C51B F5B 106.74(13)
F4B C51B S2B 111.34(12)
F4B C51B F5B 107.61(14)
F4B C51B F6B 107.42(14)
F7B C52B C53B 118.26(17)
F7B C52B C57B 118.22(17)
C57B C52B C53B 123.52(17)
C52B C53B H53B 121.0
C52B C53B C54B 118.04(17)
C54B C53B H53B 121.0
C53B C54B H54B 119.8
C55B C54B C53B 120.39(17)
C55B C54B H54B 119.8
C54B C55B H55B 120.2
C54B C55B C56B 119.65(17)
C56B C55B H55B 120.2
C55B C56B H56B 119.6
C55B C56B C57B 120.80(17)
C57B C56B H56B 119.6
C52B C57B C56B 117.58(16)
C52B C57B H57B 121.2
C56B C57B H57B 121.2

loop_
_geom_bond_atom_site_label_1
_geom_bond_atom_site_label_2
_geom_bond_distance
P1A O1A 1.5622(10)
P1A C1A 1.7543(13)
P1A C2A 1.7903(14)
P1A C8A 1.8009(14)
P2A C1A 1.7804(13)
P2A C14A 1.8072(14)
P2A C20A 1.8117(14)
P2A C26A 1.8010(14)
P3A C1A 1.7751(13)
P3A C32A 1.8061(14)
P3A C38A 1.8111(13)
P3A C44A 1.8097(14)
O1A H1A 0.83(3)
C2A C3A 1.394(2)
C2A C7A 1.3988(19)
C3A H3A 0.9300
C3A C4A 1.393(2)
C4A H4A 0.9300
C4A C5A 1.390(2)
C5A H5A 0.9300
C5A C6A 1.386(3)
C6A H6A 0.9300
C6A C7A 1.386(2)
C7A H7A 0.9300
C8A C9A 1.400(2)
C8A C13A 1.400(2)
C9A H9A 0.9300
C9A C10A 1.389(2)
C10A H10A 0.9300
C10A C11A 1.385(2)
C11A H11A 0.9300
C11A C12A 1.388(2)
C12A H12A 0.9300
C12A C13A 1.387(2)
C13A H13A 0.9300
C14A C15A 1.3978(19)
C14A C19A 1.3986(19)
C15A H15A 0.9300
C15A C16A 1.387(2)
C16A H16A 0.9300
C16A C17A 1.388(2)
C17A H17A 0.9300
C17A C18A 1.385(2)
C18A H18A 0.9300
C18A C19A 1.394(2)
C19A H19A 0.9300
C20A C21A 1.3937(19)
C20A C25A 1.402(2)
C21A H21A 0.9300
C21A C22A 1.390(2)
C22A H22A 0.9300
C22A C23A 1.384(2)
C23A H23A 0.9300
C23A C24A 1.388(2)
C24A H24A 0.9300
C24A C25A 1.387(2)
C25A H25A 0.9300
C26A C27A 1.388(2)
C26A C31A 1.405(2)
C27A H27A 0.9300
C27A C28A 1.393(2)
C28A H28A 0.9300
C28A C29A 1.385(2)
C29A H29A 0.9300
C29A C30A 1.390(2)
C30A H30A 0.9300
C30A C31A 1.382(2)
C31A H31A 0.9300
C32A C33A 1.3910(19)
C32A C37A 1.4024(19)
C33A H33A 0.9300
C33A C34A 1.390(2)
C34A H34A 0.9300
C34A C35A 1.385(2)
C35A H35A 0.9300
C35A C36A 1.397(2)
C36A H36A 0.9300
C36A C37A 1.386(2)
C37A H37A 0.9300
C38A C39A 1.4018(18)
C38A C43A 1.4020(19)
C39A H39A 0.9300
C39A C40A 1.387(2)
C40A H40A 0.9300
C40A C41A 1.392(2)
C41A H41A 0.9300
C41A C42A 1.388(2)
C42A H42A 0.9300
C42A C43A 1.3879(19)
C43A H43A 0.9300
C44A C45A 1.395(2)
C44A C49A 1.3994(19)
C45A H45A 0.9300
C45A C46A 1.388(2)
C46A H46A 0.9300
C46A C47A 1.390(2)
C47A H47A 0.9300
C47A C48A 1.387(2)
C48A H48A 0.9300
C48A C49A 1.386(2)
C49A H49A 0.9300
C58A H58A 0.9300
C58A C59A 1.375(4)
C58A C63A 1.368(3)
C58A F8A 1.436(3)
C59A H59A 0.9300
C59A C60A 1.395(4)
C59A F8D 1.283(4)
C60A H60A 0.9300
C60A C61A 1.366(3)
C61A H61A 0.9300
C61A C62A 1.392(3)
C62A H62A 0.9300
C62A C63A 1.383(3)
C63A H63A 0.9300
F7A C52A 1.373(2)
C52A C53A 1.371(2)
C52A C57A 1.363(3)
C53A H53A 0.9300
C53A C54A 1.345(3)
C54A H54A 0.9300
C54A C55A 1.363(3)
C55A H55A 0.9300
C55A C56A 1.404(4)
C56A H56A 0.9300
C56A C57A 1.392(3)
C57A H57A 0.9300
S2A O5A 1.4384(13)
S2A O6A 1.4417(14)
S2A O7A 1.4432(12)
S2A C51A 1.8257(19)
F4A C51A 1.326(2)
F5A C51A 1.3397(19)
F6A C51A 1.335(2)
S1A O2A 1.4619(10)
S1A O3A 1.4337(12)
S1A O4A 1.4277(13)
S1A C50A 1.8202(17)
F1A C50A 1.3258(18)
F2A C50A 1.326(2)
F3A C50A 1.3344(19)
S2B O5B 1.4395(12)
S2B O6B 1.4426(12)
S2B O7B 1.4407(13)
S2B C51B 1.8283(18)
P1B O1B 1.5546(10)
P1B C1B 1.7546(13)
P1B C2B 1.7950(14)
P1B C8B 1.7998(14)
S1B O2B 1.4644(12)
S1B O3B 1.4275(12)
S1B O4B 1.4277(12)
S1B C50B 1.8156(17)
P3B C1B 1.7723(13)
P3B C32B 1.8079(14)
P3B C38B 1.8118(13)
P3B C44B 1.8078(14)
C62B H62B 0.9300
C62B C61B 1.379(4)
C62B C63B 1.369(4)
C58B F8B 1.369(4)
C58B C59B 1.372(5)
C58B C63B 1.371(3)
C60B H60B 0.9300
C60B C59B 1.377(5)
C60B C61B 1.373(5)
C59B H59B 0.9300
C61B H61B 0.9300
C63B H63B 0.9300
F1B C50B 1.312(2)
F2B C50B 1.326(2)
P2B C1B 1.7802(13)
P2B C14B 1.8010(14)
P2B C20B 1.8100(13)
P2B C26B 1.8087(14)
F3B C50B 1.336(2)
F5B C51B 1.3400(19)
F6B C51B 1.3364(19)
F7B C52B 1.358(2)
O1B H1B 0.80(3)
C62C H62C 0.9300
C62C C61C 1.379(5)
C62C C63C 1.368(4)
C58C F8C 1.369(4)
C58C C59C 1.373(5)
C58C C63C 1.371(4)
C60C H60C 0.9300
C60C C59C 1.378(6)
C60C C61C 1.372(5)
C59C H59C 0.9300
C61C H61C 0.9300
C63C H63C 0.9300
F4B C51B 1.3304(19)
C2B C3B 1.3980(19)
C2B C7B 1.3972(19)
C3B H3B 0.9300
C3B C4B 1.392(2)
C4B H4B 0.9300
C4B C5B 1.389(2)
C5B H5B 0.9300
C5B C6B 1.388(2)
C6B H6B 0.9300
C6B C7B 1.387(2)
C7B H7B 0.9300
C8B C9B 1.3989(19)
C8B C13B 1.4024(19)
C9B H9B 0.9300
C9B C10B 1.387(2)
C10B H10B 0.9300
C10B C11B 1.389(2)
C11B H11B 0.9300
C11B C12B 1.388(2)
C12B H12B 0.9300
C12B C13B 1.389(2)
C13B H13B 0.9300
C14B C15B 1.3873(19)
C14B C19B 1.405(2)
C15B H15B 0.9300
C15B C16B 1.392(2)
C16B H16B 0.9300
C16B C17B 1.383(2)
C17B H17B 0.9300
C17B C18B 1.387(2)
C18B H18B 0.9300
C18B C19B 1.384(2)
C19B H19B 0.9300
C20B C21B 1.4030(19)
C20B C25B 1.3968(19)
C21B H21B 0.9300
C21B C22B 1.388(2)
C22B H22B 0.9300
C22B C23B 1.389(2)
C23B H23B 0.9300
C23B C24B 1.390(2)
C24B H24B 0.9300
C24B C25B 1.3885(19)
C25B H25B 0.9300
C26B C27B 1.3977(19)
C26B C31B 1.3995(19)
C27B H27B 0.9300
C27B C28B 1.388(2)
C28B H28B 0.9300
C28B C29B 1.389(2)
C29B H29B 0.9300
C29B C30B 1.384(2)
C30B H30B 0.9300
C30B C31B 1.392(2)
C31B H31B 0.9300
C32B C33B 1.4035(19)
C32B C37B 1.3955(19)
C33B H33B 0.9300
C33B C34B 1.3866(19)
C34B H34B 0.9300
C34B C35B 1.392(2)
C35B H35B 0.9300
C35B C36B 1.386(2)
C36B H36B 0.9300
C36B C37B 1.391(2)
C37B H37B 0.9300
C38B C39B 1.4043(19)
C38B C43B 1.4006(18)
C39B H39B 0.9300
C39B C40B 1.3887(19)
C40B H40B 0.9300
C40B C41B 1.390(2)
C41B H41B 0.9300
C41B C42B 1.389(2)
C42B H42B 0.9300
C42B C43B 1.389(2)
C43B H43B 0.9300
C44B C45B 1.4028(18)
C44B C49B 1.3926(18)
C45B H45B 0.9300
C45B C46B 1.388(2)
C46B H46B 0.9300
C46B C47B 1.394(2)
C47B H47B 0.9300
C47B C48B 1.384(2)
C48B H48B 0.9300
C48B C49B 1.3931(19)
C49B H49B 0.9300
C52B C53B 1.376(3)
C52B C57B 1.365(3)
C53B H53B 0.9300
C53B C54B 1.387(3)
C54B H54B 0.9300
C54B C55B 1.382(3)
C55B H55B 0.9300
C55B C56B 1.387(3)
C56B H56B 0.9300
C56B C57B 1.391(3)
C57B H57B 0.9300

loop_
_geom_torsion_atom_site_label_1
_geom_torsion_atom_site_label_2
_geom_torsion_atom_site_label_3
_geom_torsion_atom_site_label_4
_geom_torsion
P1A C2A C3A C4A -179.65(11)
P1A C2A C7A C6A -179.32(12)
P1A C8A C9A C10A -168.99(12)
P1A C8A C13A C12A 169.51(11)
P2A C14A C15A C16A 179.18(11)
P2A C14A C19A C18A -179.12(11)
P2A C20A C21A C22A -176.66(12)
P2A C20A C25A C24A 177.80(11)
P2A C26A C27A C28A -174.78(11)
P2A C26A C31A C30A 176.45(12)
P3A C32A C33A C34A 179.35(12)
P3A C32A C37A C36A 179.42(12)
P3A C38A C39A C40A 179.56(11)
P3A C38A C43A C42A 179.17(11)
P3A C44A C45A C46A 169.95(12)
P3A C44A C49A C48A -170.33(11)
O1A P1A C1A P2A 50.12(9)
O1A P1A C1A P3A -118.26(8)
O1A P1A C2A C3A -152.88(12)
O1A P1A C2A C7A 28.96(12)
O1A P1A C8A C9A 26.02(13)
O1A P1A C8A C13A -142.45(11)
C1A P1A C2A C3A -30.75(14)
C1A P1A C2A C7A 151.09(11)
C1A P1A C8A C9A -100.69(12)
C1A P1A C8A C13A 90.84(12)
C1A P2A C14A C15A 49.96(12)
C1A P2A C14A C19A -130.37(12)
C1A P2A C20A C21A -95.84(12)
C1A P2A C20A C25A 88.37(12)
C1A P2A C26A C27A -5.09(15)
C1A P2A C26A C31A -177.47(10)
C1A P3A C32A C33A -9.37(14)
C1A P3A C32A C37A 169.93(11)
C1A P3A C38A C39A 98.95(12)
C1A P3A C38A C43A -84.19(12)
C1A P3A C44A C45A 141.60(12)
C1A P3A C44A C49A -47.10(12)
C2A P1A C1A P2A -65.19(9)
C2A P1A C1A P3A 126.44(8)
C2A P1A C8A C9A 133.75(11)
C2A P1A C8A C13A -34.72(12)
C2A C3A C4A C5A -0.7(2)
C3A C2A C7A C6A 2.5(2)
C3A C4A C5A C6A 1.9(3)
C4A C5A C6A C7A -1.0(3)
C5A C6A C7A C2A -1.2(2)
C7A C2A C3A C4A -1.5(2)
C8A P1A C1A P2A 173.16(7)
C8A P1A C1A P3A 4.78(11)
C8A P1A C2A C3A 96.02(12)
C8A P1A C2A C7A -82.13(12)
C8A C9A C10A C11A 0.0(2)
C9A C8A C13A C12A 1.0(2)
C9A C10A C11A C12A -0.1(2)
C10A C11A C12A C13A 0.6(2)
C11A C12A C13A C8A -1.1(2)
C13A C8A C9A C10A -0.5(2)
C14A P2A C1A P1A -114.28(8)
C14A P2A C1A P3A 54.15(10)
C14A P2A C20A C21A 25.96(13)
C14A P2A C20A C25A -149.83(11)
C14A P2A C26A C27A -130.93(12)
C14A P2A C26A C31A 56.69(13)
C14A C15A C16A C17A 0.1(2)
C15A C14A C19A C18A 0.5(2)
C15A C16A C17A C18A 0.3(2)
C16A C17A C18A C19A -0.2(2)
C17A C18A C19A C14A -0.2(2)
C19A C14A C15A C16A -0.5(2)
C20A P2A C1A P1A 5.16(10)
C20A P2A C1A P3A 173.59(8)
C20A P2A C14A C15A -72.49(12)
C20A P2A C14A C19A 107.18(12)
C20A P2A C26A C27A 116.58(12)
C20A P2A C26A C31A -55.79(12)
C20A C21A C22A C23A -0.4(2)
C21A C20A C25A C24A 1.9(2)
C21A C22A C23A C24A 0.7(2)
C22A C23A C24A C25A 0.3(2)
C23A C24A C25A C20A -1.6(2)
C25A C20A C21A C22A -0.9(2)
C26A P2A C1A P1A 121.05(8)
C26A P2A C1A P3A -70.52(10)
C26A P2A C14A C15A 178.67(11)
C26A P2A C14A C19A -1.66(14)
C26A P2A C20A C21A 139.77(12)
C26A P2A C20A C25A -36.02(12)
C26A C27A C28A C29A -0.4(2)
C27A C26A C31A C30A 3.8(2)
C27A C28A C29A C30A 2.5(2)
C28A C29A C30A C31A -1.4(3)
C29A C30A C31A C26A -1.8(2)
C31A C26A C27A C28A -2.7(2)
C32A P3A C1A P1A 70.76(10)
C32A P3A C1A P2A -96.96(9)
C32A P3A C38A C39A -136.93(12)
C32A P3A C38A C43A 39.93(12)
C32A P3A C44A C45A 14.48(13)
C32A P3A C44A C49A -174.23(10)
C32A C33A C34A C35A 1.3(2)
C33A C32A C37A C36A -1.3(2)
C33A C34A C35A C36A -1.4(3)
C34A C35A C36A C37A 0.1(3)
C35A C36A C37A C32A 1.2(2)
C37A C32A C33A C34A 0.0(2)
C38A P3A C1A P1A -171.36(8)
C38A P3A C1A P2A 20.92(10)
C38A P3A C32A C33A -132.10(12)
C38A P3A C32A C37A 47.20(13)
C38A P3A C44A C45A -96.13(12)
C38A P3A C44A C49A 75.16(12)
C38A C39A C40A C41A 0.6(2)
C39A C38A C43A C42A -3.9(2)
C39A C40A C41A C42A -2.7(2)
C40A C41A C42A C43A 1.5(2)
C41A C42A C43A C38A 1.8(2)
C43A C38A C39A C40A 2.7(2)
C44A P3A C1A P1A -53.14(10)
C44A P3A C1A P2A 139.14(8)
C44A P3A C32A C33A 116.06(12)
C44A P3A C32A C37A -64.64(13)
C44A P3A C38A C39A -22.80(13)
C44A P3A C38A C43A 154.06(11)
C44A C45A C46A C47A 0.1(2)
C45A C44A C49A C48A 1.1(2)
C45A C46A C47A C48A 1.5(2)
C46A C47A C48A C49A -1.7(2)
C47A C48A C49A C44A 0.4(2)
C49A C44A C45A C46A -1.4(2)
C58A C59A C60A C61A -1.4(3)
C59A C58A C63A C62A 0.8(3)
C59A C60A C61A C62A 1.5(3)
C60A C61A C62A C63A -0.4(3)
C61A C62A C63A C58A -0.7(3)
C63A C58A C59A C60A 0.2(3)
C63A C58A C59A F8D -169.2(3)
F8A C58A C59A C60A -173.3(2)
F8A C58A C63A C62A 175.09(19)
F7A C52A C53A C54A -179.29(18)
F7A C52A C57A C56A 178.93(19)
C52A C53A C54A C55A -0.3(3)
C53A C52A C57A C56A -0.1(3)
C53A C54A C55A C56A 1.2(4)
C54A C55A C56A C57A -1.5(4)
C55A C56A C57A C52A 0.9(3)
C57A C52A C53A C54A -0.2(3)
O5A S2A C51A F4A -178.79(13)
O5A S2A C51A F5A -58.37(13)
O5A S2A C51A F6A 60.48(13)
O6A S2A C51A F4A -58.55(15)
O6A S2A C51A F5A 61.87(13)
O6A S2A C51A F6A -179.28(12)
O7A S2A C51A F4A 61.22(14)
O7A S2A C51A F5A -178.36(11)
O7A S2A C51A F6A -59.51(13)
O2A S1A C50A F1A -179.99(11)
O2A S1A C50A F2A -59.44(12)
O2A S1A C50A F3A 60.00(13)
O3A S1A C50A F1A -61.22(14)
O3A S1A C50A F2A 59.34(12)
O3A S1A C50A F3A 178.78(12)
O4A S1A C50A F1A 61.79(14)
O4A S1A C50A F2A -177.65(11)
O4A S1A C50A F3A -58.22(13)
P1B C2B C3B C4B 179.39(11)
P1B C2B C7B C6B -179.94(12)
P1B C8B C9B C10B -171.63(11)
P1B C8B C13B C12B 171.28(11)
P3B C32B C33B C34B 172.46(10)
P3B C32B C37B C36B -172.63(11)
P3B C38B C39B C40B -179.94(11)
P3B C38B C43B C42B -179.64(11)
P3B C44B C45B C46B 179.61(11)
P3B C44B C49B C48B 179.80(11)
F8D C59A C60A C61A 169.9(3)
F8B C58B C59B C60B 179.8(3)
F8B C58B C63B C62B 179.5(4)
C59B C58B C63B C62B -1.1(7)
C59B C60B C61B C62B -0.1(4)
C61B C62B C63B C58B 1.2(6)
C61B C60B C59B C58B 0.2(5)
C63B C62B C61B C60B -0.6(4)
C63B C58B C59B C60B 0.4(7)
P2B C14B C15B C16B 174.52(11)
P2B C14B C19B C18B -175.64(12)
P2B C20B C21B C22B -177.74(11)
P2B C20B C25B C24B 178.25(11)
P2B C26B C27B C28B 178.67(11)
P2B C26B C31B C30B -179.02(11)
F7B C52B C53B C54B -179.66(17)
F7B C52B C57B C56B -179.43(16)
O1B P1B C1B P3B 117.35(8)
O1B P1B C1B P2B -52.52(9)
O1B P1B C2B C3B 155.27(11)
O1B P1B C2B C7B -26.42(12)
O1B P1B C8B C9B 142.50(11)
O1B P1B C8B C13B -27.75(12)
O2B S1B C50B F1B -178.53(14)
O2B S1B C50B F2B -57.18(14)
O2B S1B C50B F3B 61.00(15)
O3B S1B C50B F1B -61.29(15)
O3B S1B C50B F2B 60.06(14)
O3B S1B C50B F3B 178.25(13)
O4B S1B C50B F1B 62.21(15)
O4B S1B C50B F2B -176.43(12)
O4B S1B C50B F3B -58.25(15)
F8C C58C C59C C60C 177(2)
F8C C58C C63C C62C -179.8(11)
C59C C58C C63C C62C 1(3)
C59C C60C C61C C62C -4(3)
C61C C62C C63C C58C 0(2)
C61C C60C C59C C58C 5(4)
C63C C62C C61C C60C 1(3)
C63C C58C C59C C60C -4(4)
O5B S2B C51B F5B -60.49(13)
O5B S2B C51B F6B 59.03(12)
O5B S2B C51B F4B 179.18(12)
O6B S2B C51B F5B 59.51(13)
O6B S2B C51B F6B 179.03(11)
O6B S2B C51B F4B -60.81(13)
O7B S2B C51B F5B 179.55(11)
O7B S2B C51B F6B -60.93(12)
O7B S2B C51B F4B 59.23(14)
C1B P1B C2B C3B 33.31(13)
C1B P1B C2B C7B -148.38(11)
C1B P1B C8B C9B -90.87(12)
C1B P1B C8B C13B 98.88(12)
C1B P3B C32B C33B 51.27(12)
C1B P3B C32B C37B -134.59(11)
C1B P3B C38B C39B 86.75(12)
C1B P3B C38B C43B -96.03(12)
C1B P3B C44B C45B -167.32(10)
C1B P3B C44B C49B 13.24(13)
C1B P2B C14B C15B 4.11(14)
C1B P2B C14B C19B 177.03(10)
C1B P2B C20B C21B -95.01(11)
C1B P2B C20B C25B 87.18(12)
C1B P2B C26B C27B -46.61(12)
C1B P2B C26B C31B 132.48(11)
C2B P1B C1B P3B -127.78(8)
C2B P1B C1B P2B 62.35(9)
C2B P1B C8B C9B 34.38(12)
C2B P1B C8B C13B -135.87(11)
C2B C3B C4B C5B 0.0(2)
C3B C2B C7B C6B -1.6(2)
C3B C4B C5B C6B -0.6(2)
C4B C5B C6B C7B 0.1(2)
C5B C6B C7B C2B 1.0(2)
C7B C2B C3B C4B 1.1(2)
C8B P1B C1B P3B -5.53(11)
C8B P1B C1B P2B -175.40(7)
C8B P1B C2B C3B -93.19(12)
C8B P1B C2B C7B 85.11(12)
C8B C9B C10B C11B 0.9(2)
C9B C8B C13B C12B 1.0(2)
C9B C10B C11B C12B -0.1(2)
C10B C11B C12B C13B -0.2(2)
C11B C12B C13B C8B -0.2(2)
C13B C8B C9B C10B -1.3(2)
C14B P2B C1B P1B -116.80(8)
C14B P2B C1B P3B 73.27(10)
C14B P2B C20B C21B 28.92(12)
C14B P2B C20B C25B -148.89(11)
C14B P2B C26B C27B -174.26(10)
C14B P2B C26B C31B 4.83(13)
C14B C15B C16B C17B 0.3(2)
C15B C14B C19B C18B -2.5(2)
C15B C16B C17B C18B -1.5(2)
C16B C17B C18B C19B 0.7(2)
C17B C18B C19B C14B 1.3(2)
C19B C14B C15B C16B 1.8(2)
C20B P2B C1B P1B -0.23(10)
C20B P2B C1B P3B -170.15(7)
C20B P2B C14B C15B -117.37(12)
C20B P2B C14B C19B 55.55(12)
C20B P2B C26B C27B 75.31(12)
C20B P2B C26B C31B -105.61(12)
C20B C21B C22B C23B 0.0(2)
C21B C20B C25B C24B 0.5(2)
C21B C22B C23B C24B -0.6(2)
C22B C23B C24B C25B 1.2(2)
C23B C24B C25B C20B -1.1(2)
C25B C20B C21B C22B 0.1(2)
C26B P2B C1B P1B 119.09(8)
C26B P2B C1B P3B -50.84(10)
C26B P2B C14B C15B 129.24(12)
C26B P2B C14B C19B -57.84(12)
C26B P2B C20B C21B 143.53(11)
C26B P2B C20B C25B -34.27(13)
C26B C27B C28B C29B 0.3(2)
C27B C26B C31B C30B 0.1(2)
C27B C28B C29B C30B 0.1(2)
C28B C29B C30B C31B -0.5(2)
C29B C30B C31B C26B 0.4(2)
C31B C26B C27B C28B -0.4(2)
C32B P3B C1B P1B 49.71(10)
C32B P3B C1B P2B -140.89(8)
C32B P3B C38B C39B -151.02(11)
C32B P3B C38B C43B 26.21(13)
C32B P3B C44B C45B 68.13(12)
C32B P3B C44B C49B -111.31(12)
C32B C33B C34B C35B 0.2(2)
C33B C32B C37B C36B 1.5(2)
C33B C34B C35B C36B 1.5(2)
C34B C35B C36B C37B -1.8(2)
C35B C36B C37B C32B 0.2(2)
C37B C32B C33B C34B -1.7(2)
C38B P3B C1B P1B 168.94(7)
C38B P3B C1B P2B -21.66(10)
C38B P3B C32B C33B -71.57(12)
C38B P3B C32B C37B 102.57(12)
C38B P3B C44B C45B -44.31(12)
C38B P3B C44B C49B 136.26(11)
C38B C39B C40B C41B -1.0(2)
C39B C38B C43B C42B -2.4(2)
C39B C40B C41B C42B -1.2(2)
C40B C41B C42B C43B 1.6(2)
C41B C42B C43B C38B 0.3(2)
C43B C38B C39B C40B 2.8(2)
C44B P3B C1B P1B -72.77(10)
C44B P3B C1B P2B 96.63(9)
C44B P3B C32B C33B 177.59(10)
C44B P3B C32B C37B -8.27(13)
C44B P3B C38B C39B -37.58(12)
C44B P3B C38B C43B 139.65(11)
C44B C45B C46B C47B 0.7(2)
C45B C44B C49B C48B 0.4(2)
C45B C46B C47B C48B 0.0(2)
C46B C47B C48B C49B -0.6(2)
C47B C48B C49B C44B 0.4(2)
C49B C44B C45B C46B -0.9(2)
C52B C53B C54B C55B -0.6(3)
C53B C52B C57B C56B 1.6(3)
C53B C54B C55B C56B 0.8(3)
C54B C55B C56B C57B 0.1(3)
C55B C56B C57B C52B -1.3(3)
C57B C52B C53B C54B -0.7(3)

loop_
_exptl_oxdiff_crystal_face_indexfrac_h
_exptl_oxdiff_crystal_face_indexfrac_k
_exptl_oxdiff_crystal_face_indexfrac_l
_exptl_oxdiff_crystal_face_x
_exptl_oxdiff_crystal_face_y
_exptl_oxdiff_crystal_face_z
0.0003 0.0000 -0.9994 0.0427 0.0253 0.0103
9.9971 -2.9989 -13.9887 0.0251 0.9238 0.3959
5.9994 10.9939 -1.0019 -0.1562 0.5280 -0.8312
0.0016 11.9937 4.9931 -0.0778 0.0244 -0.9820
-1.9984 -9.9945 -9.9907 0.4218 0.0056 0.8745
9.9909 -2.9993 6.9976 -0.8719 0.3930 0.1799
-9.9934 7.9964 5.9924 0.3732 -0.6588 -0.7013
-0.0003 -0.0000 0.9994 -0.0427 -0.0253 -0.0103
2.9986 10.9939 7.9918 -0.3789 0.1183 -0.9295
